data_7021367
loop_
_publ_author_name
'Fontanet, M\`onica'
'Rodr\'iguez, Montserrat'
'Romero, Isabel'
'Fontrodona, Xavier'
'Teixidor, Francesc'
'Vi\~nas, Clara'
'Aliaga-Alcalde, N\'uria'
'Mat\<ej\'i\<cek, Pavel'

_publ_section_title
;
 A water soluble Mn(ii) polymer with aqua metal bridges.
;
_journal_issue 22
_journal_name_full 'Dalton transactions (Cambridge, England : 2003)'
_journal_page_first 7838
_journal_page_last 7841
_journal_paper_doi 10.1039/c3dt00097d
_journal_volume 42
_journal_year 2013
_chemical_formula_moiety 'C32 H106 B60 Mn3 O18, 4(C4 H10 O)'
_chemical_formula_sum 'C48 H146 B60 Mn3 O22'
_chemical_formula_weight 1889.07
_chemical_name_systematic
;
?
;
_space_group_IT_number 2
_symmetry_cell_setting triclinic
_symmetry_space_group_name_Hall '-P 1'
_symmetry_space_group_name_H-M 'P -1'
_atom_sites_solution_hydrogens geom
_atom_sites_solution_primary direct
_atom_sites_solution_secondary difmap
_audit_creation_method SHELXL-97
_cell_angle_alpha 63.6570(10)
_cell_angle_beta 74.414(2)
_cell_angle_gamma 67.632(2)
_cell_formula_units_Z 1
_cell_length_a 14.5473(14)
_cell_length_b 14.7700(14)
_cell_length_c 15.5876(15)
_cell_measurement_temperature 300(2)
_cell_volume 2755.4(5)
_computing_cell_refinement 'Bruker SMART'
_computing_data_collection 'Bruker SMART'
_computing_data_reduction 'Bruker SAINT'
_computing_molecular_graphics 'Bruker SHELXTL'
_computing_publication_material 'Bruker SHELXTL'
_computing_structure_refinement 'Bruker SHELXTL'
_computing_structure_solution 'Bruker SHELXTL'
_diffrn_ambient_temperature 300(2)
_diffrn_measured_fraction_theta_full 0.975
_diffrn_measured_fraction_theta_max 0.975
_diffrn_measurement_device_type ccd
_diffrn_measurement_method 'phi and omega scans'
_diffrn_radiation_monochromator graphite
_diffrn_radiation_source 'fine-focus sealed tube'
_diffrn_radiation_type MoK\a
_diffrn_radiation_wavelength 0.71073
_diffrn_reflns_av_R_equivalents 0.0432
_diffrn_reflns_av_sigmaI/netI 0.0541
_diffrn_reflns_limit_h_max 19
_diffrn_reflns_limit_h_min -19
_diffrn_reflns_limit_k_max 19
_diffrn_reflns_limit_k_min -19
_diffrn_reflns_limit_l_max 20
_diffrn_reflns_limit_l_min -20
_diffrn_reflns_number 43592
_diffrn_reflns_theta_full 28.28
_diffrn_reflns_theta_max 28.28
_diffrn_reflns_theta_min 1.99
_exptl_absorpt_coefficient_mu 0.392
_exptl_absorpt_correction_T_max 1.0
_exptl_absorpt_correction_T_min 0.919321
_exptl_absorpt_correction_type empirical
_exptl_absorpt_process_details 'SADABS v2.1 BRUKER 2001'
_exptl_crystal_colour colorless
_exptl_crystal_density_diffrn 1.138
_exptl_crystal_density_method 'not measured'
_exptl_crystal_description prism
_exptl_crystal_F_000 985
_exptl_crystal_size_max 0.4
_exptl_crystal_size_mid 0.2
_exptl_crystal_size_min 0.2
_refine_diff_density_max 0.544
_refine_diff_density_min -0.455
_refine_diff_density_rms 0.058
_refine_ls_extinction_method none
_refine_ls_goodness_of_fit_ref 1.054
_refine_ls_hydrogen_treatment mixed
_refine_ls_matrix_type full
_refine_ls_number_parameters 617
_refine_ls_number_reflns 13349
_refine_ls_number_restraints 1
_refine_ls_restrained_S_all 1.055
_refine_ls_R_factor_all 0.1086
_refine_ls_R_factor_gt 0.0625
_refine_ls_shift/su_max 0.004
_refine_ls_shift/su_mean 0.000
_refine_ls_structure_factor_coef Fsqd
_refine_ls_weighting_details 'calc w=1/[\s^2^(Fo^2^)+(0.1168P)^2^+0.0000P] where P=(Fo^2^+2Fc^2^)/3'
_refine_ls_weighting_scheme calc
_refine_ls_wR_factor_gt 0.1821
_refine_ls_wR_factor_ref 0.2076
_reflns_number_gt 7723
_reflns_number_total 13349
_reflns_threshold_expression >2sigma(I)
_cod_data_source_file c3dt00097d.txt
_cod_data_source_block mfcmn
_cod_original_sg_symbol_H-M P-1
_cod_database_code 7021367

loop_
_symmetry_equiv_pos_as_xyz
'x, y, z'
'-x, -y, -z'

loop_
_atom_site_label
_atom_site_type_symbol
_atom_site_fract_x
_atom_site_fract_y
_atom_site_fract_z
_atom_site_U_iso_or_equiv
_atom_site_adp_type
_atom_site_occupancy
_atom_site_symmetry_multiplicity
_atom_site_calc_flag
_atom_site_refinement_flags
Mn1 Mn 0.26660(3) 0.46800(3) 0.17703(3) 0.05098(15) Uani 1 1 d .
O1 O 0.29976(16) 0.38104(17) 0.08846(15) 0.0713(6) Uani 1 1 d .
C1 C 0.3652(2) 0.36373(19) 0.0229(2) 0.0521(6) Uani 1 1 d .
B1 B 0.4434(3) 0.2602(3) -0.1046(3) 0.0657(9) Uani 1 1 d .
H1 H 0.5173 0.2725 -0.1217 0.079 Uiso 1 1 calc R
Mn2 Mn 0.5000 0.5000 0.0000 0.04583(16) Uani 1 2 d S
O2 O 0.44205(16) 0.38994(17) -0.00758(16) 0.0727(6) Uani 1 1 d .
C2 C 0.34724(19) 0.3009(2) -0.02407(19) 0.0507(6) Uani 1 1 d .
B2 B 0.4061(3) 0.1689(3) 0.0081(3) 0.0737(10) Uani 1 1 d .
H2 H 0.4564 0.1212 0.0646 0.088 Uiso 1 1 calc R
O3 O 0.23691(16) 0.61675(17) 0.05752(16) 0.0768(6) Uani 1 1 d .
C3 C 0.3343(2) 0.3590(2) -0.1405(2) 0.0586(7) Uani 1 1 d .
B3 B 0.2759(3) 0.2182(3) 0.0362(3) 0.0752(10) Uani 1 1 d .
H3 H 0.2416 0.2017 0.1115 0.090 Uiso 1 1 calc R
O4 O 0.37020(15) 0.62630(17) -0.05091(16) 0.0774(6) Uani 1 1 d .
C4 C 0.3400(3) 0.4710(3) -0.1953(3) 0.0862(10) Uani 1 1 d .
H4A H 0.4088 0.4694 -0.2158 0.129 Uiso 1 1 calc R
H4B H 0.3102 0.5102 -0.1543 0.129 Uiso 1 1 calc R
H4C H 0.3046 0.5045 -0.2507 0.129 Uiso 1 1 calc R
B4 B 0.2304(3) 0.3412(3) -0.0565(3) 0.0689(9) Uani 1 1 d .
H4 H 0.1672 0.4057 -0.0424 0.083 Uiso 1 1 calc R
O5 O 0.24919(15) 0.54355(18) 0.27327(16) 0.0707(6) Uani 1 1 d .
C5 C 0.2816(2) 0.6598(2) -0.0214(2) 0.0533(6) Uani 1 1 d .
B5 B 0.3822(3) 0.2690(3) -0.1934(3) 0.0778(11) Uani 1 1 d .
H5 H 0.4169 0.2862 -0.2686 0.093 Uiso 1 1 calc R
O6 O 0.3960(2) 0.5672(3) 0.2523(2) 0.1166(11) Uani 1 1 d .
C6 C 0.2202(2) 0.7640(2) -0.0908(2) 0.0561(7) Uani 1 1 d .
B6 B 0.4267(4) 0.1454(3) -0.0986(4) 0.0868(12) Uani 1 1 d .
H6 H 0.4905 0.0810 -0.1119 0.104 Uiso 1 1 calc R
O7 O 0.30174(18) 0.31841(17) 0.29783(16) 0.0821(7) Uani 1 1 d .
H7C H 0.3067 0.3282 0.3440 0.098 Uiso 1 1 calc R
H7D H 0.2957 0.2607 0.3068 0.098 Uiso 1 1 d R
C7 C 0.2320(3) 0.8759(3) -0.1015(3) 0.0904(11) Uani 1 1 d .
B7 B 0.3232(4) 0.1199(3) -0.0114(4) 0.0935(14) Uani 1 1 d .
H7A H 0.3198 0.0386 0.0322 0.112 Uiso 1 1 calc R
O8 O 0.10670(16) 0.4821(2) 0.20366(17) 0.0829(7) Uani 1 1 d .
C8 C 0.3016(6) 0.8666(4) -0.0393(5) 0.173(3) Uani 1 1 d .
H8A H 0.2714 0.8473 0.0266 0.260 Uiso 1 1 calc R
H8B H 0.3135 0.9334 -0.0609 0.260 Uiso 1 1 calc R
H8C H 0.3639 0.8132 -0.0441 0.260 Uiso 1 1 calc R
B8 B 0.2147(3) 0.2273(4) -0.0520(3) 0.0873(13) Uani 1 1 d .
H8 H 0.1403 0.2163 -0.0352 0.105 Uiso 1 1 calc R
O9 O 0.43598(16) 0.4570(2) 0.15458(16) 0.0589(5) Uani 1 1 d .
H9A H 0.431(3) 0.498(3) 0.200(3) 0.106(12) Uiso 1 1 d .
H9B H 0.455(3) 0.408(3) 0.188(3) 0.088(16) Uiso 1 1 d .
C9 C 0.3087(2) 0.5741(2) 0.2903(2) 0.0647(7) Uani 1 1 d .
B9 B 0.2512(3) 0.3198(3) -0.1637(3) 0.0790(11) Uani 1 1 d .
H9 H 0.2010 0.3706 -0.2200 0.095 Uiso 1 1 calc R
C10 C 0.2704(2) 0.6231(2) 0.3657(2) 0.0626(7) Uani 1 1 d .
B10 B 0.3070(4) 0.1821(4) -0.1359(4) 0.0905(13) Uani 1 1 d .
H10 H 0.2928 0.1418 -0.1735 0.109 Uiso 1 1 calc R
C11 C 0.2617(3) 0.7483(3) 0.3367(3) 0.0888(11) Uani 1 1 d .
B11 B 0.1259(4) 0.8450(4) -0.0424(4) 0.1049(17) Uani 1 1 d .
H11 H 0.1038 0.8239 0.0356 0.126 Uiso 1 1 calc R
C12 C 0.2854(5) 0.8135(4) 0.2380(4) 0.1365(19) Uani 1 1 d .
H12A H 0.2502 0.8866 0.2274 0.205 Uiso 1 1 calc R
H12B H 0.2656 0.7940 0.1961 0.205 Uiso 1 1 calc R
H12C H 0.3561 0.8035 0.2245 0.205 Uiso 1 1 calc R
B12 B 0.1021(4) 0.7837(4) -0.1009(5) 0.128(3) Uani 1 1 d .
H12 H 0.0635 0.7227 -0.0622 0.154 Uiso 1 1 calc R
B13 B 0.2018(5) 0.7742(4) -0.1965(4) 0.114(2) Uani 1 1 d .
H13 H 0.2288 0.7087 -0.2217 0.137 Uiso 1 1 calc R
C13 C 0.0545(3) 0.4922(4) 0.1317(3) 0.1068(13) Uani 1 1 d .
H13A H 0.1001 0.4975 0.0726 0.128 Uiso 1 1 calc R
H13B H -0.0004 0.5577 0.1183 0.128 Uiso 1 1 calc R
B14 B 0.2820(4) 0.8333(3) -0.1925(3) 0.0936(14) Uani 1 1 d .
H14 H 0.3631 0.8053 -0.2134 0.112 Uiso 1 1 calc R
C14 C 0.0149(4) 0.4055(4) 0.1582(4) 0.1313(18) Uani 1 1 d .
H14A H 0.0521 0.3648 0.1193 0.197 Uiso 1 1 calc R
H14B H -0.0543 0.4335 0.1479 0.197 Uiso 1 1 calc R
H14C H 0.0208 0.3609 0.2250 0.197 Uiso 1 1 calc R
B15 B 0.1243(5) 0.9745(3) -0.1250(4) 0.1152(19) Uani 1 1 d .
H15 H 0.1012 1.0410 -0.1016 0.138 Uiso 1 1 calc R
C15 C 0.0422(5) 0.5107(8) 0.2791(6) 0.195(4) Uani 1 1 d .
H15A H -0.0112 0.4791 0.2977 0.234 Uiso 1 1 calc R
H15B H 0.0797 0.4772 0.3339 0.234 Uiso 1 1 calc R
B16 B 0.2168(4) 0.9671(3) -0.2142(4) 0.1039(16) Uani 1 1 d .
H16 H 0.2546 1.0288 -0.2501 0.125 Uiso 1 1 calc R
C16 C -0.0005(5) 0.6129(9) 0.2661(8) 0.283(7) Uani 1 1 d .
H16A H -0.0427 0.6184 0.3237 0.425 Uiso 1 1 calc R
H16B H -0.0400 0.6481 0.2134 0.425 Uiso 1 1 calc R
H16C H 0.0506 0.6455 0.2517 0.425 Uiso 1 1 calc R
B17 B 0.1971(6) 0.9061(4) -0.2751(4) 0.135(3) Uani 1 1 d .
H17 H 0.2219 0.9266 -0.3528 0.162 Uiso 1 1 calc R
B18 B 0.0810(7) 0.8748(4) -0.2172(7) 0.170(4) Uani 1 1 d .
H18 H 0.0278 0.8730 -0.2545 0.204 Uiso 1 1 calc R
B19 B 0.0411(4) 0.9216(5) -0.1260(5) 0.136(2) Uani 1 1 d .
H19 H -0.0388 0.9539 -0.1035 0.163 Uiso 1 1 calc R
B20 B 0.0964(4) 0.9915(4) -0.2335(4) 0.1101(17) Uani 1 1 d .
H20 H 0.0538 1.0671 -0.2843 0.132 Uiso 1 1 calc R
B21 B 0.3574(3) 0.6466(3) 0.4024(3) 0.0791(11) Uani 1 1 d .
H21 H 0.4376 0.6287 0.3750 0.095 Uiso 1 1 calc R
B22 B 0.3026(3) 0.5477(4) 0.4788(3) 0.0829(11) Uani 1 1 d .
H22 H 0.3479 0.4637 0.5020 0.099 Uiso 1 1 calc R
B23 B 0.1778(4) 0.5885(4) 0.4554(3) 0.0915(13) Uani 1 1 d .
H23 H 0.1419 0.5315 0.4629 0.110 Uiso 1 1 calc R
B24 B 0.1542(4) 0.7146(4) 0.3630(4) 0.0930(13) Uani 1 1 d .
H24 H 0.1037 0.7412 0.3094 0.112 Uiso 1 1 calc R
B25 B 0.2892(4) 0.7610(4) 0.4298(4) 0.1052(16) Uani 1 1 d .
H25 H 0.3254 0.8188 0.4200 0.126 Uiso 1 1 calc R
B26 B 0.3128(4) 0.6339(4) 0.5222(3) 0.1015(15) Uani 1 1 d .
H26 H 0.3647 0.6074 0.5745 0.122 Uiso 1 1 calc R
B27 B 0.2021(4) 0.5977(5) 0.5559(4) 0.1125(18) Uani 1 1 d .
H27 H 0.1815 0.5473 0.6304 0.135 Uiso 1 1 calc R
B28 B 0.1118(5) 0.6980(6) 0.4850(5) 0.127(2) Uani 1 1 d .
H28 H 0.0318 0.7134 0.5128 0.153 Uiso 1 1 calc R
B29 B 0.1638(5) 0.8000(5) 0.4070(5) 0.118(2) Uani 1 1 d .
H29 H 0.1176 0.8836 0.3827 0.142 Uiso 1 1 calc R
B30 B 0.1949(5) 0.7281(5) 0.5257(4) 0.124(2) Uani 1 1 d .
H30 H 0.1697 0.7641 0.5798 0.149 Uiso 1 1 calc R
O1V O 0.3580(3) 0.2619(3) 0.4773(2) 0.1222(10) Uani 1 1 d .
C1V C 0.4622(5) 0.2311(6) 0.4881(5) 0.173(3) Uani 1 1 d .
H1VA H 0.4694 0.2660 0.5249 0.207 Uiso 1 1 calc R
H1VB H 0.4856 0.1552 0.5239 0.207 Uiso 1 1 calc R
C2V C 0.5220(5) 0.2579(7) 0.3979(5) 0.177(3) Uani 1 1 d .
H2VA H 0.5914 0.2295 0.4077 0.265 Uiso 1 1 calc R
H2VB H 0.5046 0.3336 0.3657 0.265 Uiso 1 1 calc R
H2VC H 0.5105 0.2287 0.3590 0.265 Uiso 1 1 calc R
C4V C 0.1910(7) 0.2604(7) 0.5498(6) 0.200(4) Uani 1 1 d .
H4VA H 0.1519 0.2425 0.6119 0.300 Uiso 1 1 calc R
H4VB H 0.1857 0.2222 0.5160 0.300 Uiso 1 1 calc R
H4VC H 0.1666 0.3352 0.5134 0.300 Uiso 1 1 calc R
C3V C 0.2924(9) 0.2329(8) 0.5619(5) 0.218(4) Uani 1 1 d .
H3VA H 0.2953 0.2653 0.6028 0.262 Uiso 1 1 calc R
H3VB H 0.3167 0.1566 0.5958 0.262 Uiso 1 1 calc R
O1Y O 0.2843(4) 0.1266(4) 0.3343(3) 0.1634(16) Uani 1 1 d .
C1Y C 0.3667(10) 0.0447(6) 0.3169(8) 0.234(5) Uani 1 1 d .
H1YA H 0.3559 0.0322 0.2649 0.281 Uiso 1 1 calc R
H1YB H 0.3716 -0.0201 0.3742 0.281 Uiso 1 1 calc R
C2Y C 0.4576(7) 0.0694(6) 0.2923(7) 0.215(4) Uani 1 1 d .
H2YA H 0.5102 0.0166 0.2726 0.322 Uiso 1 1 calc R
H2YB H 0.4739 0.0709 0.3473 0.322 Uiso 1 1 calc R
H2YC H 0.4504 0.1376 0.2404 0.322 Uiso 1 1 calc R
C3Y C 0.1848(11) 0.1148(9) 0.3412(7) 0.291(7) Uani 1 1 d D
H3YA H 0.1427 0.1816 0.3008 0.349 Uiso 1 1 calc R
H3YB H 0.1941 0.0620 0.3161 0.349 Uiso 1 1 calc R
C4Y C 0.1306(9) 0.0821(10) 0.4444(8) 0.296(6) Uani 1 1 d D
H4YA H 0.0651 0.0818 0.4432 0.443 Uiso 1 1 calc R
H4YB H 0.1245 0.1316 0.4713 0.443 Uiso 1 1 calc R
H4YC H 0.1682 0.0125 0.4833 0.443 Uiso 1 1 calc R

loop_
_atom_site_aniso_label
_atom_site_aniso_U_11
_atom_site_aniso_U_22
_atom_site_aniso_U_33
_atom_site_aniso_U_23
_atom_site_aniso_U_13
_atom_site_aniso_U_12
Mn1 0.0517(3) 0.0605(3) 0.0469(2) -0.02015(19) -0.00338(17) -0.02562(19)
O1 0.0794(14) 0.0867(15) 0.0685(13) -0.0413(12) 0.0007(11) -0.0389(12)
C1 0.0584(16) 0.0466(14) 0.0568(16) -0.0203(12) -0.0107(13) -0.0183(12)
B1 0.0580(19) 0.070(2) 0.085(2) -0.0442(19) -0.0089(17) -0.0179(16)
Mn2 0.0416(3) 0.0510(3) 0.0523(3) -0.0221(2) -0.0060(2) -0.0187(2)
O2 0.0739(13) 0.0883(15) 0.0903(15) -0.0528(13) 0.0047(11) -0.0474(12)
C2 0.0493(14) 0.0492(14) 0.0600(16) -0.0211(12) -0.0099(12) -0.0191(11)
B2 0.092(3) 0.0467(18) 0.090(3) -0.0243(18) -0.033(2) -0.0166(17)
O3 0.0671(13) 0.0666(13) 0.0660(13) -0.0066(11) -0.0042(11) -0.0139(10)
C3 0.0651(17) 0.0614(17) 0.0614(17) -0.0239(13) -0.0143(14) -0.0270(13)
B3 0.086(3) 0.078(2) 0.078(2) -0.0245(19) -0.005(2) -0.051(2)
O4 0.0548(12) 0.0704(13) 0.0767(14) -0.0102(11) -0.0119(10) -0.0066(10)
C4 0.113(3) 0.069(2) 0.080(2) -0.0065(17) -0.037(2) -0.0405(19)
B4 0.0498(18) 0.086(2) 0.084(2) -0.038(2) -0.0126(17) -0.0232(17)
O5 0.0646(12) 0.0918(15) 0.0771(15) -0.0485(12) -0.0017(10) -0.0308(11)
C5 0.0534(16) 0.0492(15) 0.0606(17) -0.0207(13) -0.0134(13) -0.0151(12)
B5 0.089(3) 0.096(3) 0.079(3) -0.052(2) -0.004(2) -0.042(2)
O6 0.0959(19) 0.197(3) 0.133(2) -0.123(3) 0.0439(17) -0.091(2)
C6 0.0543(15) 0.0470(14) 0.0671(17) -0.0205(13) -0.0160(13) -0.0114(11)
B6 0.100(3) 0.064(2) 0.114(3) -0.050(2) -0.022(3) -0.018(2)
O7 0.1157(19) 0.0700(14) 0.0669(14) -0.0125(11) -0.0220(13) -0.0437(14)
C7 0.127(3) 0.0520(18) 0.103(3) -0.0201(18) -0.047(2) -0.0286(19)
B7 0.129(4) 0.067(2) 0.108(3) -0.029(2) -0.023(3) -0.054(3)
O8 0.0575(12) 0.134(2) 0.0727(14) -0.0470(14) 0.0037(11) -0.0435(13)
C8 0.267(8) 0.108(4) 0.193(6) -0.033(4) -0.130(6) -0.067(4)
B8 0.087(3) 0.111(3) 0.094(3) -0.038(3) -0.011(2) -0.062(3)
O9 0.0570(12) 0.0722(15) 0.0515(12) -0.0242(12) -0.0070(10) -0.0230(11)
C9 0.072(2) 0.0732(19) 0.0609(18) -0.0310(15) 0.0013(15) -0.0342(16)
B9 0.078(3) 0.093(3) 0.087(3) -0.033(2) -0.028(2) -0.037(2)
C10 0.0721(19) 0.0678(18) 0.0584(17) -0.0258(14) -0.0056(14) -0.0317(15)
B10 0.113(3) 0.087(3) 0.110(3) -0.048(3) -0.023(3) -0.052(3)
C11 0.128(3) 0.068(2) 0.080(2) -0.0284(18) -0.019(2) -0.034(2)
B11 0.096(3) 0.074(3) 0.097(3) -0.029(2) -0.001(3) 0.012(2)
C12 0.193(6) 0.113(4) 0.100(4) -0.031(3) 0.002(3) -0.068(4)
B12 0.082(3) 0.079(3) 0.195(6) 0.009(3) -0.075(4) -0.030(2)
B13 0.183(6) 0.063(3) 0.105(4) -0.032(2) -0.090(4) 0.004(3)
C13 0.075(2) 0.149(4) 0.114(3) -0.060(3) -0.018(2) -0.035(3)
B14 0.085(3) 0.079(3) 0.068(2) -0.001(2) 0.000(2) -0.013(2)
C14 0.117(4) 0.137(4) 0.177(5) -0.067(4) -0.042(3) -0.050(3)
B15 0.140(5) 0.055(3) 0.131(5) -0.033(3) -0.040(4) 0.003(3)
C15 0.097(4) 0.396(13) 0.208(7) -0.220(9) 0.053(4) -0.118(6)
B16 0.131(4) 0.061(2) 0.100(4) 0.002(2) -0.032(3) -0.035(3)
C16 0.095(4) 0.471(17) 0.489(18) -0.420(16) -0.043(7) -0.008(7)
B17 0.188(7) 0.086(3) 0.072(3) -0.008(3) -0.046(4) 0.012(4)
B18 0.208(8) 0.073(3) 0.240(9) 0.003(4) -0.180(8) -0.026(4)
B19 0.078(3) 0.100(4) 0.164(6) -0.017(4) -0.029(4) 0.011(3)
B20 0.122(4) 0.065(3) 0.118(4) -0.009(3) -0.056(3) -0.005(3)
B21 0.088(3) 0.094(3) 0.080(3) -0.038(2) -0.011(2) -0.046(2)
B22 0.097(3) 0.091(3) 0.064(2) -0.020(2) -0.013(2) -0.041(2)
B23 0.091(3) 0.126(4) 0.084(3) -0.055(3) 0.011(2) -0.058(3)
B24 0.090(3) 0.101(3) 0.106(3) -0.064(3) -0.026(3) -0.009(2)
B25 0.147(5) 0.107(4) 0.103(4) -0.057(3) -0.025(3) -0.054(3)
B26 0.127(4) 0.132(4) 0.070(3) -0.043(3) -0.020(3) -0.054(3)
B27 0.127(4) 0.169(5) 0.069(3) -0.058(3) 0.014(3) -0.077(4)
B28 0.100(4) 0.184(6) 0.153(6) -0.127(5) 0.015(4) -0.046(4)
B29 0.125(4) 0.112(4) 0.137(5) -0.085(4) -0.032(4) 0.000(3)
B30 0.124(4) 0.177(6) 0.119(4) -0.105(5) 0.004(3) -0.050(4)
O1V 0.154(3) 0.139(3) 0.0753(19) -0.0232(17) -0.0240(19) -0.061(2)
C1V 0.149(6) 0.213(7) 0.139(5) -0.040(5) -0.079(5) -0.029(5)
C2V 0.140(5) 0.290(9) 0.146(6) -0.106(6) -0.013(4) -0.088(6)
C4V 0.184(7) 0.239(9) 0.171(7) -0.081(6) 0.058(6) -0.109(7)
C3V 0.308(12) 0.226(9) 0.087(4) -0.001(5) 0.010(6) -0.141(9)
O1Y 0.224(5) 0.106(3) 0.177(4) -0.017(3) -0.048(3) -0.096(3)
C1Y 0.322(14) 0.095(5) 0.291(12) 0.005(6) -0.150(11) -0.086(7)
C2Y 0.214(9) 0.136(6) 0.298(12) -0.083(7) -0.093(8) -0.016(6)
C3Y 0.468(19) 0.282(12) 0.203(9) 0.014(8) -0.095(11) -0.288(14)
C4Y 0.301(14) 0.312(15) 0.296(15) -0.200(14) -0.013(12) -0.032(11)

loop_
_atom_type_symbol
_atom_type_description
_atom_type_scat_dispersion_real
_atom_type_scat_dispersion_imag
_atom_type_scat_source
C C 0.0033 0.0016 'International Tables Vol C Tables 4.2.6.8 and 6.1.1.4'
H H 0.0000 0.0000 'International Tables Vol C Tables 4.2.6.8 and 6.1.1.4'
B B 0.0013 0.0007 'International Tables Vol C Tables 4.2.6.8 and 6.1.1.4'
Mn Mn 0.3368 0.7283 'International Tables Vol C Tables 4.2.6.8 and 6.1.1.4'
O O 0.0106 0.0060 'International Tables Vol C Tables 4.2.6.8 and 6.1.1.4'

loop_
_geom_angle_atom_site_label_1
_geom_angle_atom_site_label_2
_geom_angle_atom_site_label_3
_geom_angle
_geom_angle_site_symmetry_1
_geom_angle_site_symmetry_3
O1 Mn1 O3 92.64(9) . .
O1 Mn1 O5 173.32(8) . .
O3 Mn1 O5 91.70(9) . .
O1 Mn1 O7 87.95(9) . .
O3 Mn1 O7 177.89(9) . .
O5 Mn1 O7 87.54(9) . .
O1 Mn1 O8 92.89(9) . .
O3 Mn1 O8 89.28(9) . .
O5 Mn1 O8 92.24(8) . .
O7 Mn1 O8 92.72(9) . .
O1 Mn1 O9 90.16(8) . .
O3 Mn1 O9 90.95(9) . .
O5 Mn1 O9 84.69(8) . .
O7 Mn1 O9 87.03(9) . .
O8 Mn1 O9 176.93(8) . .
C1 O1 Mn1 137.24(18) . .
O2 C1 O1 127.7(2) . .
O2 C1 C2 116.9(2) . .
O1 C1 C2 115.3(2) . .
C3 B1 C2 57.46(17) . .
C3 B1 B6 104.8(3) . .
C2 B1 B6 104.3(3) . .
C3 B1 B2 104.6(3) . .
C2 B1 B2 58.00(19) . .
B6 B1 B2 60.2(2) . .
C3 B1 B5 58.3(2) . .
C2 B1 B5 104.4(2) . .
B6 B1 B5 60.4(2) . .
B2 B1 B5 108.2(3) . .
C3 B1 H1 124.5 . .
C2 B1 H1 124.9 . .
B6 B1 H1 122.9 . .
B2 B1 H1 122.2 . .
B5 B1 H1 122.1 . .
O4 Mn2 O4 180.00(13) . 2_665
O4 Mn2 O2 90.79(9) . .
O4 Mn2 O2 89.21(9) 2_665 .
O4 Mn2 O2 89.21(9) . 2_665
O4 Mn2 O2 90.79(9) 2_665 2_665
O2 Mn2 O2 180.00(12) . 2_665
O4 Mn2 O9 85.76(9) . 2_665
O4 Mn2 O9 94.24(9) 2_665 2_665
O2 Mn2 O9 91.10(8) . 2_665
O2 Mn2 O9 88.90(9) 2_665 2_665
O4 Mn2 O9 94.24(9) . .
O4 Mn2 O9 85.76(9) 2_665 .
O2 Mn2 O9 88.90(8) . .
O2 Mn2 O9 91.10(8) 2_665 .
O9 Mn2 O9 180.0 2_665 .
C1 O2 Mn2 137.16(19) . .
C1 C2 C3 118.1(2) . .
C1 C2 B2 120.8(2) . .
C3 C2 B2 111.0(2) . .
C1 C2 B3 121.3(2) . .
C3 C2 B3 111.0(2) . .
B2 C2 B3 62.5(2) . .
C1 C2 B4 116.9(2) . .
C3 C2 B4 61.94(19) . .
B2 C2 B4 114.2(2) . .
B3 C2 B4 62.2(2) . .
C1 C2 B1 117.0(2) . .
C3 C2 B1 61.00(19) . .
B2 C2 B1 62.4(2) . .
B3 C2 B1 113.7(2) . .
B4 C2 B1 114.2(2) . .
C2 B2 B3 58.73(19) . .
C2 B2 B7 104.6(3) . .
B3 B2 B7 59.4(2) . .
C2 B2 B1 59.62(19) . .
B3 B2 B1 108.4(3) . .
B7 B2 B1 107.8(3) . .
C2 B2 B6 105.1(3) . .
B3 B2 B6 107.5(3) . .
B7 B2 B6 60.0(3) . .
B1 B2 B6 59.6(2) . .
C2 B2 H2 124.3 . .
B3 B2 H2 121.7 . .
B7 B2 H2 122.7 . .
B1 B2 H2 121.2 . .
B6 B2 H2 122.6 . .
C5 O3 Mn1 137.21(19) . .
C4 C3 C2 118.9(2) . .
C4 C3 B5 120.8(3) . .
C2 C3 B5 111.0(2) . .
C4 C3 B9 120.5(3) . .
C2 C3 B9 110.2(2) . .
B5 C3 B9 63.0(2) . .
C4 C3 B1 117.4(3) . .
C2 C3 B1 61.54(19) . .
B5 C3 B1 62.4(2) . .
B9 C3 B1 114.3(2) . .
C4 C3 B4 117.3(3) . .
C2 C3 B4 60.57(18) . .
B5 C3 B4 113.7(2) . .
B9 C3 B4 61.9(2) . .
B1 C3 B4 113.5(2) . .
C2 B3 B7 105.5(3) . .
C2 B3 B4 59.29(18) . .
B7 B3 B4 108.7(3) . .
C2 B3 B2 58.80(19) . .
B7 B3 B2 60.6(2) . .
B4 B3 B2 108.8(3) . .
C2 B3 B8 105.3(3) . .
B7 B3 B8 60.7(3) . .
B4 B3 B8 59.7(2) . .
B2 B3 B8 109.1(3) . .
C2 B3 H3 124.4 . .
B7 B3 H3 121.7 . .
B4 B3 H3 121.2 . .
B2 B3 H3 120.9 . .
B8 B3 H3 121.9 . .
C5 O4 Mn2 139.03(19) . .
C3 C4 H4A 109.5 . .
C3 C4 H4B 109.5 . .
H4A C4 H4B 109.5 . .
C3 C4 H4C 109.5 . .
H4A C4 H4C 109.5 . .
H4B C4 H4C 109.5 . .
C2 B4 C3 57.49(17) . .
C2 B4 B8 105.1(3) . .
C3 B4 B8 104.8(3) . .
C2 B4 B9 104.7(3) . .
C3 B4 B9 58.1(2) . .
B8 B4 B9 60.3(2) . .
C2 B4 B3 58.51(18) . .
C3 B4 B3 104.6(2) . .
B8 B4 B3 60.2(2) . .
B9 B4 B3 108.1(3) . .
C2 B4 H4 124.3 . .
C3 B4 H4 124.7 . .
B8 B4 H4 122.6 . .
B9 B4 H4 122.2 . .
B3 B4 H4 122.1 . .
C9 O5 Mn1 131.3(2) . .
O4 C5 O3 126.8(3) . .
O4 C5 C6 116.3(3) . .
O3 C5 C6 116.9(2) . .
C3 B5 B6 104.9(3) . .
C3 B5 B1 59.26(19) . .
B6 B5 B1 59.5(2) . .
C3 B5 B10 104.7(3) . .
B6 B5 B10 60.5(3) . .
B1 B5 B10 108.1(3) . .
C3 B5 B9 58.4(2) . .
B6 B5 B9 107.9(3) . .
B1 B5 B9 107.9(3) . .
B10 B5 B9 59.7(2) . .
C3 B5 H5 124.6 . .
B6 B5 H5 122.3 . .
B1 B5 H5 121.4 . .
B10 B5 H5 122.3 . .
B9 B5 H5 121.8 . .
C9 O6 H9A 111.7(15) . .
C5 C6 C7 118.1(2) . .
C5 C6 B13 121.2(2) . .
C7 C6 B13 110.4(3) . .
C5 C6 B12 121.7(3) . .
C7 C6 B12 109.4(3) . .
B13 C6 B12 64.9(4) . .
C5 C6 B11 117.6(3) . .
C7 C6 B11 60.3(3) . .
B13 C6 B11 114.3(3) . .
B12 C6 B11 60.9(3) . .
C5 C6 B14 117.9(3) . .
C7 C6 B14 60.2(2) . .
B13 C6 B14 61.9(3) . .
B12 C6 B14 114.1(3) . .
B11 C6 B14 111.7(3) . .
B1 B6 B5 60.1(2) . .
B1 B6 B2 60.2(2) . .
B5 B6 B2 108.1(3) . .
B1 B6 B7 108.2(3) . .
B5 B6 B7 107.9(3) . .
B2 B6 B7 59.9(2) . .
B1 B6 B10 108.0(3) . .
B5 B6 B10 59.8(2) . .
B2 B6 B10 107.8(3) . .
B7 B6 B10 59.9(3) . .
B1 B6 H6 121.5 . .
B5 B6 H6 121.8 . .
B2 B6 H6 121.7 . .
B7 B6 H6 121.8 . .
B10 B6 H6 121.9 . .
Mn1 O7 H7C 109.5 . .
Mn1 O7 H7D 129.0 . .
H7C O7 H7D 119.3 . .
C8 C7 C6 116.9(3) . .
C8 C7 B11 115.8(5) . .
C6 C7 B11 61.0(2) . .
C8 C7 B15 122.4(4) . .
C6 C7 B15 110.8(3) . .
B11 C7 B15 63.3(3) . .
C8 C7 B14 118.5(5) . .
C6 C7 B14 60.9(2) . .
B11 C7 B14 112.9(3) . .
B15 C7 B14 111.8(3) . .
C8 C7 B16 124.2(4) . .
C6 C7 B16 110.4(3) . .
B11 C7 B16 112.0(3) . .
B15 C7 B16 59.4(3) . .
B14 C7 B16 62.8(3) . .
B3 B7 B2 60.1(2) . .
B3 B7 B6 108.2(3) . .
B2 B7 B6 60.1(2) . .
B3 B7 B8 60.1(2) . .
B2 B7 B8 108.2(3) . .
B6 B7 B8 108.1(3) . .
B3 B7 B10 107.8(3) . .
B2 B7 B10 108.5(3) . .
B6 B7 B10 60.6(3) . .
B8 B7 B10 59.5(3) . .
B3 B7 H7A 121.8 . .
B2 B7 H7A 121.4 . .
B6 B7 H7A 121.4 . .
B8 B7 H7A 121.9 . .
B10 B7 H7A 121.6 . .
C15 O8 C13 113.5(4) . .
C15 O8 Mn1 122.4(3) . .
C13 O8 Mn1 122.0(2) . .
C7 C8 H8A 109.5 . .
C7 C8 H8B 109.5 . .
H8A C8 H8B 109.5 . .
C7 C8 H8C 109.5 . .
H8A C8 H8C 109.5 . .
H8B C8 H8C 109.5 . .
B4 B8 B9 60.2(2) . .
B4 B8 B10 108.6(3) . .
B9 B8 B10 60.2(3) . .
B4 B8 B3 60.1(2) . .
B9 B8 B3 107.8(3) . .
B10 B8 B3 107.9(3) . .
B4 B8 B7 107.8(3) . .
B9 B8 B7 108.0(3) . .
B10 B8 B7 60.4(3) . .
B3 B8 B7 59.2(2) . .
B4 B8 H8 121.5 . .
B9 B8 H8 121.7 . .
B10 B8 H8 121.3 . .
B3 B8 H8 122.1 . .
B7 B8 H8 122.0 . .
Mn2 O9 Mn1 112.09(9) . .
Mn2 O9 H9A 126(2) . .
Mn1 O9 H9A 98(2) . .
Mn2 O9 H9B 120(4) . .
Mn1 O9 H9B 101(4) . .
H9A O9 H9B 95(4) . .
O6 C9 O5 126.0(3) . .
O6 C9 C10 117.3(3) . .
O5 C9 C10 116.7(3) . .
C3 B9 B8 105.6(3) . .
C3 B9 B4 60.04(19) . .
B8 B9 B4 59.5(2) . .
C3 B9 B10 105.3(3) . .
B8 B9 B10 59.8(3) . .
B4 B9 B10 107.7(3) . .
C3 B9 B5 58.6(2) . .
B8 B9 B5 108.1(3) . .
B4 B9 B5 108.6(3) . .
B10 B9 B5 60.3(2) . .
C3 B9 H9 123.9 . .
B8 B9 H9 122.5 . .
B4 B9 H9 121.2 . .
B10 B9 H9 122.4 . .
B5 B9 H9 121.3 . .
C9 C10 C11 121.0(3) . .
C9 C10 B22 118.7(3) . .
C11 C10 B22 110.4(3) . .
C9 C10 B23 120.3(3) . .
C11 C10 B23 109.9(3) . .
B22 C10 B23 62.6(3) . .
C9 C10 B24 119.5(3) . .
C11 C10 B24 61.0(2) . .
B22 C10 B24 113.2(3) . .
B23 C10 B24 61.6(3) . .
C9 C10 B21 116.7(3) . .
C11 C10 B21 62.3(2) . .
B22 C10 B21 61.2(2) . .
B23 C10 B21 113.1(3) . .
B24 C10 B21 114.2(3) . .
B8 B10 B9 60.1(3) . .
B8 B10 B5 108.1(3) . .
B9 B10 B5 60.1(2) . .
B8 B10 B7 60.1(3) . .
B9 B10 B7 107.7(3) . .
B5 B10 B7 107.4(3) . .
B8 B10 B6 107.7(3) . .
B9 B10 B6 107.5(3) . .
B5 B10 B6 59.7(2) . .
B7 B10 B6 59.4(3) . .
B8 B10 H10 121.5 . .
B9 B10 H10 121.8 . .
B5 B10 H10 121.9 . .
B7 B10 H10 122.1 . .
B6 B10 H10 122.2 . .
C12 C11 C10 119.8(3) . .
C12 C11 B29 120.1(4) . .
C10 C11 B29 109.5(3) . .
C12 C11 B24 116.3(4) . .
C10 C11 B24 61.1(2) . .
B29 C11 B24 61.4(3) . .
C12 C11 B25 121.5(4) . .
C10 C11 B25 110.0(3) . .
B29 C11 B25 62.8(3) . .
B24 C11 B25 113.5(3) . .
C12 C11 B21 119.8(4) . .
C10 C11 B21 60.5(2) . .
B29 C11 B21 112.9(3) . .
B24 C11 B21 112.8(3) . .
B25 C11 B21 61.9(3) . .
C7 B11 C6 58.7(2) . .
C7 B11 B12 106.3(4) . .
C6 B11 B12 58.7(3) . .
C7 B11 B19 103.9(4) . .
C6 B11 B19 106.4(4) . .
B12 B11 B19 62.7(4) . .
C7 B11 B15 58.1(3) . .
C6 B11 B15 104.9(4) . .
B12 B11 B15 107.9(4) . .
B19 B11 B15 57.4(3) . .
C7 B11 H11 124.1 . .
C6 B11 H11 123.5 . .
B12 B11 H11 120.7 . .
B19 B11 H11 122.9 . .
B15 B11 H11 123.6 . .
C11 C12 H12A 109.5 . .
C11 C12 H12B 109.5 . .
H12A C12 H12B 109.5 . .
C11 C12 H12C 109.5 . .
H12A C12 H12C 109.5 . .
H12B C12 H12C 109.5 . .
C6 B12 B11 60.3(2) . .
C6 B12 B18 106.2(5) . .
B11 B12 B18 107.6(4) . .
C6 B12 B19 105.0(4) . .
B11 B12 B19 59.3(4) . .
B18 B12 B19 58.4(4) . .
C6 B12 B13 57.6(3) . .
B11 B12 B13 107.9(3) . .
B18 B12 B13 61.8(5) . .
B19 B12 B13 107.0(4) . .
C6 B12 H12 123.8 . .
B11 B12 H12 121.4 . .
B18 B12 H12 121.8 . .
B19 B12 H12 123.6 . .
B13 B12 H12 121.7 . .
C6 B13 B14 59.7(2) . .
C6 B13 B17 104.5(3) . .
B14 B13 B17 58.9(3) . .
C6 B13 B12 57.5(3) . .
B14 B13 B12 106.4(3) . .
B17 B13 B12 106.0(4) . .
C6 B13 B18 102.7(4) . .
B14 B13 B18 106.9(3) . .
B17 B13 B18 60.8(3) . .
B12 B13 B18 57.5(4) . .
C6 B13 H13 124.9 . .
B14 B13 H13 121.9 . .
B17 B13 H13 122.6 . .
B12 B13 H13 123.6 . .
B18 B13 H13 123.5 . .
O8 C13 C14 114.7(4) . .
O8 C13 H13A 108.6 . .
C14 C13 H13A 108.6 . .
O8 C13 H13B 108.6 . .
C14 C13 H13B 108.6 . .
H13A C13 H13B 107.6 . .
C7 B14 C6 58.8(2) . .
C7 B14 B17 105.0(3) . .
C6 B14 B17 105.7(4) . .
C7 B14 B13 106.5(4) . .
C6 B14 B13 58.4(3) . .
B17 B14 B13 61.7(3) . .
C7 B14 B16 58.7(3) . .
C6 B14 B16 105.5(3) . .
B17 B14 B16 58.7(3) . .
B13 B14 B16 108.5(4) . .
C7 B14 H14 123.6 . .
C6 B14 H14 123.7 . .
B17 B14 H14 122.8 . .
B13 B14 H14 121.1 . .
B16 B14 H14 122.6 . .
C13 C14 H14A 109.5 . .
C13 C14 H14B 109.5 . .
H14A C14 H14B 109.5 . .
C13 C14 H14C 109.5 . .
H14A C14 H14C 109.5 . .
H14B C14 H14C 109.5 . .
B16 B15 B19 109.7(5) . .
B16 B15 C7 60.5(3) . .
B19 B15 C7 106.6(3) . .
B16 B15 B20 61.2(3) . .
B19 B15 B20 59.8(4) . .
C7 B15 B20 107.3(4) . .
B16 B15 B11 108.9(3) . .
B19 B15 B11 60.3(3) . .
C7 B15 B11 58.5(3) . .
B20 B15 B11 107.9(4) . .
B16 B15 H15 120.0 . .
B19 B15 H15 121.6 . .
C7 B15 H15 123.1 . .
B20 B15 H15 121.7 . .
B11 B15 H15 121.9 . .
C16 C15 O8 120.1(9) . .
C16 C15 H15A 107.3 . .
O8 C15 H15A 107.3 . .
C16 C15 H15B 107.3 . .
O8 C15 H15B 107.3 . .
H15A C15 H15B 106.9 . .
B15 B16 C7 60.1(3) . .
B15 B16 B17 109.5(5) . .
C7 B16 B17 105.7(3) . .
B15 B16 B20 61.3(4) . .
C7 B16 B20 107.1(4) . .
B17 B16 B20 60.2(3) . .
B15 B16 B14 108.8(3) . .
C7 B16 B14 58.5(2) . .
B17 B16 B14 59.7(3) . .
B20 B16 B14 108.2(4) . .
B15 B16 H16 120.1 . .
C7 B16 H16 123.6 . .
B17 B16 H16 122.0 . .
B20 B16 H16 121.4 . .
B14 B16 H16 121.9 . .
C15 C16 H16A 109.5 . .
C15 C16 H16B 109.5 . .
H16A C16 H16B 109.5 . .
C15 C16 H16C 109.5 . .
H16A C16 H16C 109.5 . .
H16B C16 H16C 109.5 . .
B16 B17 B14 61.6(3) . .
B16 B17 B20 60.7(3) . .
B14 B17 B20 110.1(4) . .
B16 B17 B13 109.0(3) . .
B14 B17 B13 59.5(3) . .
B20 B17 B13 109.0(5) . .
B16 B17 B18 106.3(5) . .
B14 B17 B18 107.4(4) . .
B20 B17 B18 58.2(4) . .
B13 B17 B18 60.9(4) . .
B16 B17 H17 121.3 . .
B14 B17 H17 120.9 . .
B20 B17 H17 121.0 . .
B13 B17 H17 121.0 . .
B18 B17 H17 123.3 . .
B20 B18 B19 59.3(4) . .
B20 B18 B12 109.6(5) . .
B19 B18 B12 62.3(5) . .
B20 B18 B13 107.0(5) . .
B19 B18 B13 109.0(4) . .
B12 B18 B13 60.6(3) . .
B20 B18 B17 58.3(4) . .
B19 B18 B17 104.9(4) . .
B12 B18 B17 106.5(4) . .
B13 B18 B17 58.4(4) . .
B20 B18 H18 122.1 . .
B19 B18 H18 121.6 . .
B12 B18 H18 120.2 . .
B13 B18 H18 121.8 . .
B17 B18 H18 124.6 . .
B15 B19 B20 61.7(4) . .
B15 B19 B11 62.3(4) . .
B20 B19 B11 111.0(4) . .
B15 B19 B18 109.5(5) . .
B20 B19 B18 60.4(4) . .
B11 B19 B18 107.2(4) . .
B15 B19 B12 108.1(4) . .
B20 B19 B12 108.0(5) . .
B11 B19 B12 58.0(3) . .
B18 B19 B12 59.3(4) . .
B15 B19 H19 119.9 . .
B20 B19 H19 120.1 . .
B11 B19 H19 121.1 . .
B18 B19 H19 122.0 . .
B12 B19 H19 123.2 . .
B19 B20 B18 60.3(4) . .
B19 B20 B17 109.8(4) . .
B18 B20 B17 63.5(4) . .
B19 B20 B16 105.6(4) . .
B18 B20 B16 109.2(4) . .
B17 B20 B16 59.1(4) . .
B19 B20 B15 58.5(4) . .
B18 B20 B15 106.9(4) . .
B17 B20 B15 105.5(4) . .
B16 B20 B15 57.5(3) . .
B19 B20 H20 122.1 . .
B18 B20 H20 119.8 . .
B17 B20 H20 120.7 . .
B16 B20 H20 123.2 . .
B15 B20 H20 124.5 . .
C10 B21 B22 58.8(2) . .
C10 B21 B26 105.1(3) . .
B22 B21 B26 60.2(3) . .
C10 B21 C11 57.1(2) . .
B22 B21 C11 104.4(3) . .
B26 B21 C11 104.2(3) . .
C10 B21 B25 104.1(3) . .
B22 B21 B25 107.4(3) . .
B26 B21 B25 59.7(3) . .
C11 B21 B25 57.9(3) . .
C10 B21 H21 124.4 . .
B22 B21 H21 122.2 . .
B26 B21 H21 122.9 . .
C11 B21 H21 125.0 . .
B25 B21 H21 122.8 . .
C10 B22 B21 60.0(2) . .
C10 B22 B26 106.1(3) . .
B21 B22 B26 60.3(3) . .
C10 B22 B23 59.0(2) . .
B21 B22 B23 109.2(3) . .
B26 B22 B23 108.2(4) . .
C10 B22 B27 105.5(3) . .
B21 B22 B27 108.8(3) . .
B26 B22 B27 60.0(3) . .
B23 B22 B27 59.9(3) . .
C10 B22 H22 123.7 . .
B21 B22 H22 120.5 . .
B26 B22 H22 122.1 . .
B23 B22 H22 121.3 . .
B27 B22 H22 122.3 . .
C10 B23 B28 106.5(4) . .
C10 B23 B24 59.4(2) . .
B28 B23 B24 61.1(3) . .
C10 B23 B22 58.4(2) . .
B28 B23 B22 108.0(4) . .
B24 B23 B22 108.0(3) . .
C10 B23 B27 105.4(3) . .
B28 B23 B27 59.2(3) . .
B24 B23 B27 108.2(4) . .
B22 B23 B27 60.3(3) . .
C10 B23 H23 123.8 . .
B28 B23 H23 121.8 . .
B24 B23 H23 121.0 . .
B22 B23 H23 121.8 . .
B27 B23 H23 122.5 . .
C11 B24 C10 57.9(2) . .
C11 B24 B23 105.5(3) . .
C10 B24 B23 59.0(2) . .
C11 B24 B29 59.0(3) . .
C10 B24 B29 105.0(3) . .
B23 B24 B29 107.0(4) . .
C11 B24 B28 105.3(3) . .
C10 B24 B28 104.5(4) . .
B23 B24 B28 58.9(3) . .
B29 B24 B28 59.8(3) . .
C11 B24 H24 123.6 . .
C10 B24 H24 124.1 . .
B23 B24 H24 122.5 . .
B29 B24 H24 122.4 . .
B28 B24 H24 123.3 . .
C11 B25 B26 105.7(3) . .
C11 B25 B30 105.3(4) . .
B26 B25 B30 59.8(3) . .
C11 B25 B21 60.2(2) . .
B26 B25 B21 59.4(3) . .
B30 B25 B21 107.7(4) . .
C11 B25 B29 58.4(3) . .
B26 B25 B29 107.1(4) . .
B30 B25 B29 59.6(4) . .
B21 B25 B29 107.9(3) . .
C11 B25 H25 123.7 . .
B26 B25 H25 122.6 . .
B30 B25 H25 122.5 . .
B21 B25 H25 121.3 . .
B29 B25 H25 122.2 . .
B25 B26 B21 60.8(3) . .
B25 B26 B22 107.7(3) . .
B21 B26 B22 59.5(2) . .
B25 B26 B30 60.3(3) . .
B21 B26 B30 109.2(4) . .
B22 B26 B30 107.8(4) . .
B25 B26 B27 107.5(4) . .
B21 B26 B27 108.6(3) . .
B22 B26 B27 60.7(3) . .
B30 B26 B27 59.1(4) . .
B25 B26 H26 121.7 . .
B21 B26 H26 120.9 . .
B22 B26 H26 122.0 . .
B30 B26 H26 121.6 . .
B27 B26 H26 121.9 . .
B28 B27 B30 61.5(4) . .
B28 B27 B26 109.2(4) . .
B30 B27 B26 60.3(3) . .
B28 B27 B23 59.3(3) . .
B30 B27 B23 108.3(4) . .
B26 B27 B23 107.6(3) . .
B28 B27 B22 107.7(4) . .
B30 B27 B22 107.7(4) . .
B26 B27 B22 59.4(3) . .
B23 B27 B22 59.8(3) . .
B28 B27 H27 121.1 . .
B30 B27 H27 121.1 . .
B26 B27 H27 121.6 . .
B23 B27 H27 122.1 . .
B22 B27 H27 122.4 . .
B29 B28 B27 107.7(4) . .
B29 B28 B23 107.4(4) . .
B27 B28 B23 61.4(3) . .
B29 B28 B24 59.3(3) . .
B27 B28 B24 109.0(4) . .
B23 B28 B24 60.0(3) . .
B29 B28 B30 60.0(4) . .
B27 B28 B30 59.4(4) . .
B23 B28 B30 108.4(4) . .
B24 B28 B30 107.8(4) . .
B29 B28 H28 122.4 . .
B27 B28 H28 121.1 . .
B23 B28 H28 121.3 . .
B24 B28 H28 121.7 . .
B30 B28 H28 121.9 . .
C11 B29 B28 106.5(4) . .
C11 B29 B30 105.8(4) . .
B28 B29 B30 60.6(4) . .
C11 B29 B24 59.6(3) . .
B28 B29 B24 60.8(3) . .
B30 B29 B24 109.4(4) . .
C11 B29 B25 58.8(3) . .
B28 B29 B25 108.5(4) . .
B30 B29 B25 59.9(3) . .
B24 B29 B25 108.7(3) . .
C11 B29 H29 123.8 . .
B28 B29 H29 121.5 . .
B30 B29 H29 121.8 . .
B24 B29 H29 120.5 . .
B25 B29 H29 121.6 . .
B29 B30 B27 107.0(4) . .
B29 B30 B25 60.5(3) . .
B27 B30 B25 108.5(4) . .
B29 B30 B26 107.9(4) . .
B27 B30 B26 60.6(3) . .
B25 B30 B26 59.9(3) . .
B29 B30 B28 59.5(4) . .
B27 B30 B28 59.1(4) . .
B25 B30 B28 108.1(4) . .
B26 B30 B28 107.7(4) . .
B29 B30 H30 122.1 . .
B27 B30 H30 121.9 . .
B25 B30 H30 121.2 . .
B26 B30 H30 121.6 . .
B28 B30 H30 122.3 . .
C3V O1V C1V 116.9(6) . .
C2V C1V O1V 111.8(5) . .
C2V C1V H1VA 109.3 . .
O1V C1V H1VA 109.3 . .
C2V C1V H1VB 109.3 . .
O1V C1V H1VB 109.3 . .
H1VA C1V H1VB 107.9 . .
C1V C2V H2VA 109.5 . .
C1V C2V H2VB 109.5 . .
H2VA C2V H2VB 109.5 . .
C1V C2V H2VC 109.5 . .
H2VA C2V H2VC 109.5 . .
H2VB C2V H2VC 109.5 . .
C3V C4V H4VA 109.5 . .
C3V C4V H4VB 109.5 . .
H4VA C4V H4VB 109.5 . .
C3V C4V H4VC 109.5 . .
H4VA C4V H4VC 109.5 . .
H4VB C4V H4VC 109.5 . .
O1V C3V C4V 116.2(7) . .
O1V C3V H3VA 108.2 . .
C4V C3V H3VA 108.2 . .
O1V C3V H3VB 108.2 . .
C4V C3V H3VB 108.2 . .
H3VA C3V H3VB 107.4 . .
C1Y O1Y C3Y 114.3(7) . .
O1Y C1Y C2Y 112.0(7) . .
O1Y C1Y H1YA 109.2 . .
C2Y C1Y H1YA 109.2 . .
O1Y C1Y H1YB 109.2 . .
C2Y C1Y H1YB 109.2 . .
H1YA C1Y H1YB 107.9 . .
C1Y C2Y H2YA 109.5 . .
C1Y C2Y H2YB 109.5 . .
H2YA C2Y H2YB 109.5 . .
C1Y C2Y H2YC 109.5 . .
H2YA C2Y H2YC 109.5 . .
H2YB C2Y H2YC 109.5 . .
C4Y C3Y O1Y 113.7(9) . .
C4Y C3Y H3YA 108.8 . .
O1Y C3Y H3YA 108.8 . .
C4Y C3Y H3YB 108.8 . .
O1Y C3Y H3YB 108.8 . .
H3YA C3Y H3YB 107.7 . .
C3Y C4Y H4YA 109.5 . .
C3Y C4Y H4YB 109.5 . .
H4YA C4Y H4YB 109.5 . .
C3Y C4Y H4YC 109.5 . .
H4YA C4Y H4YC 109.5 . .
H4YB C4Y H4YC 109.5 . .

loop_
_geom_bond_atom_site_label_1
_geom_bond_atom_site_label_2
_geom_bond_distance
_geom_bond_site_symmetry_2
Mn1 O1 2.129(2) .
Mn1 O3 2.136(2) .
Mn1 O5 2.151(2) .
Mn1 O7 2.157(2) .
Mn1 O8 2.194(2) .
Mn1 O9 2.346(2) .
O1 C1 1.241(3) .
C1 O2 1.227(3) .
C1 C2 1.534(3) .
B1 C3 1.718(5) .
B1 C2 1.727(5) .
B1 B6 1.762(5) .
B1 B2 1.774(6) .
B1 B5 1.772(5) .
B1 H1 1.1000 .
Mn2 O4 2.1179(19) .
Mn2 O4 2.1179(19) 2_665
Mn2 O2 2.1528(18) .
Mn2 O2 2.1528(18) 2_665
Mn2 O9 2.228(2) 2_665
Mn2 O9 2.228(2) .
C2 C3 1.656(4) .
C2 B2 1.697(4) .
C2 B3 1.696(4) .
C2 B4 1.710(4) .
B2 B3 1.760(6) .
B2 B7 1.768(5) .
B2 B6 1.772(6) .
B2 H2 1.1000 .
O3 C5 1.237(3) .
C3 C4 1.511(4) .
C3 B5 1.701(5) .
C3 B9 1.698(4) .
C3 B4 1.733(5) .
B3 B7 1.747(6) .
B3 B4 1.760(6) .
B3 B8 1.762(6) .
B3 H3 1.1000 .
O4 C5 1.231(3) .
C4 H4A 0.9600 .
C4 H4B 0.9600 .
C4 H4C 0.9600 .
B4 B8 1.752(6) .
B4 B9 1.764(6) .
B4 H4 1.1000 .
O5 C9 1.245(3) .
C5 C6 1.527(4) .
B5 B6 1.777(6) .
B5 B10 1.780(6) .
B5 B9 1.776(6) .
B5 H5 1.1000 .
O6 C9 1.235(4) .
O6 H9A 1.45(4) .
C6 C7 1.657(4) .
C6 B13 1.672(5) .
C6 B12 1.669(5) .
C6 B11 1.696(5) .
C6 B14 1.693(5) .
B6 B7 1.770(7) .
B6 B10 1.792(6) .
B6 H6 1.1000 .
O7 H7C 0.8200 .
O7 H7D 0.8363 .
C7 C8 1.512(6) .
C7 B11 1.684(7) .
C7 B15 1.677(6) .
C7 B14 1.681(6) .
C7 B16 1.683(6) .
B7 B8 1.774(7) .
B7 B10 1.779(7) .
B7 H7A 1.1000 .
O8 C15 1.410(6) .
O8 C13 1.443(4) .
C8 H8A 0.9600 .
C8 H8B 0.9600 .
C8 H8C 0.9600 .
B8 B9 1.767(6) .
B8 B10 1.762(7) .
B8 H8 1.1000 .
O9 H9A 1.09(4) .
O9 H9B 0.68(4) .
C9 C10 1.521(4) .
B9 B10 1.769(6) .
B9 H9 1.1000 .
C10 C11 1.658(4) .
C10 B22 1.696(5) .
C10 B23 1.705(5) .
C10 B24 1.713(6) .
C10 B21 1.718(5) .
B10 H10 1.1000 .
C11 C12 1.437(6) .
C11 B29 1.700(7) .
C11 B24 1.711(7) .
C11 B25 1.707(6) .
C11 B21 1.748(6) .
B11 B12 1.706(8) .
B11 B19 1.730(8) .
B11 B15 1.765(7) .
B11 H11 1.1000 .
C12 H12A 0.9600 .
C12 H12B 0.9600 .
C12 H12C 0.9600 .
B12 B18 1.735(9) .
B12 B19 1.788(8) .
B12 B13 1.793(9) .
B12 H12 1.1000 .
B13 B14 1.730(8) .
B13 B17 1.768(8) .
B13 B18 1.814(9) .
B13 H13 1.1000 .
C13 C14 1.450(6) .
C13 H13A 0.9700 .
C13 H13B 0.9700 .
B14 B17 1.720(7) .
B14 B16 1.752(7) .
B14 H14 1.1000 .
C14 H14A 0.9600 .
C14 H14B 0.9600 .
C14 H14C 0.9600 .
B15 B16 1.666(8) .
B15 B19 1.678(9) .
B15 B20 1.733(8) .
B15 H15 1.1000 .
C15 C16 1.337(12) .
C15 H15A 0.9700 .
C15 H15B 0.9700 .
B16 B17 1.702(8) .
B16 B20 1.731(8) .
B16 H16 1.1000 .
C16 H16A 0.9600 .
C16 H16B 0.9600 .
C16 H16C 0.9600 .
B17 B20 1.722(8) .
B17 B18 1.812(11) .
B17 H17 1.1000 .
B18 B20 1.720(8) .
B18 B19 1.720(11) .
B18 H18 1.1000 .
B19 B20 1.701(9) .
B19 H19 1.1000 .
B20 H20 1.1000 .
B21 B22 1.738(6) .
B21 B26 1.753(6) .
B21 B25 1.778(7) .
B21 H21 1.1000 .
B22 B26 1.751(6) .
B22 B23 1.767(7) .
B22 B27 1.774(7) .
B22 H22 1.1000 .
B23 B28 1.731(8) .
B23 B24 1.750(7) .
B23 B27 1.767(7) .
B23 H23 1.1000 .
B24 B29 1.742(7) .
B24 B28 1.769(8) .
B24 H24 1.1000 .
B25 B26 1.758(7) .
B25 B30 1.764(8) .
B25 B29 1.775(8) .
B25 H25 1.1000 .
B26 B30 1.755(8) .
B26 B27 1.762(8) .
B26 H26 1.1000 .
B27 B28 1.729(9) .
B27 B30 1.735(9) .
B27 H27 1.1000 .
B28 B29 1.751(9) .
B28 B30 1.770(8) .
B28 H28 1.1000 .
B29 B30 1.760(9) .
B29 H29 1.1000 .
B30 H30 1.1000 .
O1V C3V 1.403(8) .
O1V C1V 1.441(7) .
C1V C2V 1.415(8) .
C1V H1VA 0.9700 .
C1V H1VB 0.9700 .
C2V H2VA 0.9600 .
C2V H2VB 0.9600 .
C2V H2VC 0.9600 .
C4V C3V 1.415(11) .
C4V H4VA 0.9600 .
C4V H4VB 0.9600 .
C4V H4VC 0.9600 .
C3V H3VA 0.9700 .
C3V H3VB 0.9700 .
O1Y C1Y 1.409(12) .
O1Y C3Y 1.492(11) .
C1Y C2Y 1.415(11) .
C1Y H1YA 0.9700 .
C1Y H1YB 0.9700 .
C2Y H2YA 0.9600 .
C2Y H2YB 0.9600 .
C2Y H2YC 0.9600 .
C3Y C4Y 1.5375(10) .
C3Y H3YA 0.9700 .
C3Y H3YB 0.9700 .
C4Y H4YA 0.9600 .
C4Y H4YB 0.9600 .
C4Y H4YC 0.9600 .

loop_
_geom_torsion_atom_site_label_1
_geom_torsion_atom_site_label_2
_geom_torsion_atom_site_label_3
_geom_torsion_atom_site_label_4
_geom_torsion
_geom_torsion_site_symmetry_1
O3 Mn1 O1 C1 66.5(3) .
O5 Mn1 O1 C1 -63.9(8) .
O7 Mn1 O1 C1 -111.4(3) .
O8 Mn1 O1 C1 155.9(3) .
O9 Mn1 O1 C1 -24.4(3) .
Mn1 O1 C1 O2 6.3(5) .
Mn1 O1 C1 C2 -174.42(19) .
O1 C1 O2 Mn2 -16.5(5) .
C2 C1 O2 Mn2 164.2(2) .
O4 Mn2 O2 C1 -53.6(3) .
O4 Mn2 O2 C1 126.4(3) 2_665
O2 Mn2 O2 C1 102(100) 2_665
O9 Mn2 O2 C1 -139.3(3) 2_665
O9 Mn2 O2 C1 40.7(3) .
O2 C1 C2 C3 -62.4(3) .
O1 C1 C2 C3 118.2(3) .
O2 C1 C2 B2 79.8(3) .
O1 C1 C2 B2 -99.5(3) .
O2 C1 C2 B3 154.3(3) .
O1 C1 C2 B3 -25.0(4) .
O2 C1 C2 B4 -133.3(3) .
O1 C1 C2 B4 47.3(3) .
O2 C1 C2 B1 7.4(4) .
O1 C1 C2 B1 -171.9(2) .
C3 B1 C2 C1 -108.8(2) .
B6 B1 C2 C1 152.6(3) .
B2 B1 C2 C1 112.4(3) .
B5 B1 C2 C1 -144.9(2) .
B6 B1 C2 C3 -98.6(3) .
B2 B1 C2 C3 -138.8(2) .
B5 B1 C2 C3 -36.1(2) .
C3 B1 C2 B2 138.8(2) .
B6 B1 C2 B2 40.2(3) .
B5 B1 C2 B2 102.7(3) .
C3 B1 C2 B3 101.8(3) .
B6 B1 C2 B3 3.2(3) .
B2 B1 C2 B3 -37.0(3) .
B5 B1 C2 B3 65.7(3) .
C3 B1 C2 B4 33.0(2) .
B6 B1 C2 B4 -65.6(3) .
B2 B1 C2 B4 -105.8(3) .
B5 B1 C2 B4 -3.1(3) .
C1 C2 B2 B3 111.9(3) .
C3 C2 B2 B3 -103.5(2) .
B4 C2 B2 B3 -35.8(3) .
B1 C2 B2 B3 -141.6(3) .
C1 C2 B2 B7 151.2(3) .
C3 C2 B2 B7 -64.2(3) .
B3 C2 B2 B7 39.3(3) .
B4 C2 B2 B7 3.5(4) .
B1 C2 B2 B7 -102.3(3) .
C1 C2 B2 B1 -106.5(3) .
C3 C2 B2 B1 38.1(2) .
B3 C2 B2 B1 141.6(3) .
B4 C2 B2 B1 105.8(3) .
C1 C2 B2 B6 -146.6(3) .
C3 C2 B2 B6 -1.9(3) .
B3 C2 B2 B6 101.6(3) .
B4 C2 B2 B6 65.7(3) .
B1 C2 B2 B6 -40.0(3) .
C3 B1 B2 C2 -35.04(19) .
B6 B1 B2 C2 -133.9(3) .
B5 B1 B2 C2 -96.0(3) .
C3 B1 B2 B3 -1.0(3) .
C2 B1 B2 B3 34.0(2) .
B6 B1 B2 B3 -99.9(3) .
B5 B1 B2 B3 -62.0(3) .
C3 B1 B2 B7 61.7(3) .
C2 B1 B2 B7 96.8(3) .
B6 B1 B2 B7 -37.1(3) .
B5 B1 B2 B7 0.8(4) .
C3 B1 B2 B6 98.9(3) .
C2 B1 B2 B6 133.9(3) .
B5 B1 B2 B6 38.0(3) .
O1 Mn1 O3 C5 -56.2(3) .
O5 Mn1 O3 C5 118.7(3) .
O7 Mn1 O3 C5 50(3) .
O8 Mn1 O3 C5 -149.1(3) .
O9 Mn1 O3 C5 34.0(3) .
C1 C2 C3 C4 -0.4(4) .
B2 C2 C3 C4 -146.1(3) .
B3 C2 C3 C4 146.4(3) .
B4 C2 C3 C4 106.9(3) .
B1 C2 C3 C4 -107.4(3) .
C1 C2 C3 B5 146.5(2) .
B2 C2 C3 B5 0.8(3) .
B3 C2 C3 B5 -66.6(3) .
B4 C2 C3 B5 -106.2(3) .
B1 C2 C3 B5 39.5(2) .
C1 C2 C3 B9 -145.6(3) .
B2 C2 C3 B9 68.7(3) .
B3 C2 C3 B9 1.2(3) .
B4 C2 C3 B9 -38.3(3) .
B1 C2 C3 B9 107.4(3) .
C1 C2 C3 B1 107.0(3) .
B2 C2 C3 B1 -38.7(2) .
B3 C2 C3 B1 -106.2(3) .
B4 C2 C3 B1 -145.7(2) .
C1 C2 C3 B4 -107.3(3) .
B2 C2 C3 B4 107.0(3) .
B3 C2 C3 B4 39.5(2) .
B1 C2 C3 B4 145.7(2) .
C2 B1 C3 C4 109.8(3) .
B6 B1 C3 C4 -152.5(3) .
B2 B1 C3 C4 145.0(3) .
B5 B1 C3 C4 -112.4(3) .
B6 B1 C3 C2 97.7(3) .
B2 B1 C3 C2 35.3(2) .
B5 B1 C3 C2 137.9(2) .
C2 B1 C3 B5 -137.9(2) .
B6 B1 C3 B5 -40.2(3) .
B2 B1 C3 B5 -102.6(3) .
C2 B1 C3 B9 -100.7(3) .
B6 B1 C3 B9 -3.0(4) .
B2 B1 C3 B9 -65.5(3) .
B5 B1 C3 B9 37.1(3) .
C2 B1 C3 B4 -32.3(2) .
B6 B1 C3 B4 65.4(3) .
B2 B1 C3 B4 3.0(3) .
B5 B1 C3 B4 105.6(3) .
C1 C2 B3 B7 -151.1(3) .
C3 C2 B3 B7 63.3(3) .
B2 C2 B3 B7 -40.1(3) .
B4 C2 B3 B7 102.8(3) .
B1 C2 B3 B7 -3.2(4) .
C1 C2 B3 B4 106.1(3) .
C3 C2 B3 B4 -39.4(2) .
B2 C2 B3 B4 -142.9(3) .
B1 C2 B3 B4 -105.9(3) .
C1 C2 B3 B2 -111.0(3) .
C3 C2 B3 B2 103.4(3) .
B4 C2 B3 B2 142.9(3) .
B1 C2 B3 B2 36.9(3) .
C1 C2 B3 B8 145.6(3) .
C3 C2 B3 B8 0.1(4) .
B2 C2 B3 B8 -103.4(3) .
B4 C2 B3 B8 39.5(3) .
B1 C2 B3 B8 -66.4(3) .
B7 B2 B3 C2 -134.6(3) .
B1 B2 B3 C2 -34.4(2) .
B6 B2 B3 C2 -97.3(3) .
C2 B2 B3 B7 134.6(3) .
B1 B2 B3 B7 100.2(3) .
B6 B2 B3 B7 37.2(3) .
C2 B2 B3 B4 33.3(2) .
B7 B2 B3 B4 -101.3(3) .
B1 B2 B3 B4 -1.1(3) .
B6 B2 B3 B4 -64.1(3) .
C2 B2 B3 B8 96.7(3) .
B7 B2 B3 B8 -37.8(3) .
B1 B2 B3 B8 62.4(3) .
B6 B2 B3 B8 -0.6(4) .
O4 Mn2 O4 C5 -103(69) 2_665
O2 Mn2 O4 C5 74.2(3) .
O2 Mn2 O4 C5 -105.8(3) 2_665
O9 Mn2 O4 C5 165.2(3) 2_665
O9 Mn2 O4 C5 -14.8(3) .
C1 C2 B4 C3 109.1(2) .
B2 C2 B4 C3 -101.9(3) .
B3 C2 B4 C3 -137.8(3) .
B1 C2 B4 C3 -32.7(2) .
C1 C2 B4 B8 -152.8(3) .
C3 C2 B4 B8 98.1(3) .
B2 C2 B4 B8 -3.8(4) .
B3 C2 B4 B8 -39.7(3) .
B1 C2 B4 B8 65.4(3) .
C1 C2 B4 B9 144.5(3) .
C3 C2 B4 B9 35.4(2) .
B2 C2 B4 B9 -66.5(3) .
B3 C2 B4 B9 -102.4(3) .
B1 C2 B4 B9 2.7(3) .
C1 C2 B4 B3 -113.1(3) .
C3 C2 B4 B3 137.8(3) .
B2 C2 B4 B3 35.9(3) .
B1 C2 B4 B3 105.1(3) .
C4 C3 B4 C2 -109.4(3) .
B5 C3 B4 C2 101.6(3) .
B9 C3 B4 C2 138.7(3) .
B1 C3 B4 C2 32.7(2) .
C4 C3 B4 B8 151.8(3) .
C2 C3 B4 B8 -98.8(3) .
B5 C3 B4 B8 2.8(3) .
B9 C3 B4 B8 39.9(3) .
B1 C3 B4 B8 -66.1(3) .
C4 C3 B4 B9 111.8(3) .
C2 C3 B4 B9 -138.7(3) .
B5 C3 B4 B9 -37.1(3) .
B1 C3 B4 B9 -106.0(3) .
C4 C3 B4 B3 -145.7(3) .
C2 C3 B4 B3 -36.3(2) .
B5 C3 B4 B3 65.3(3) .
B9 C3 B4 B3 102.4(3) .
B1 C3 B4 B3 -3.6(3) .
B7 B3 B4 C2 -97.4(3) .
B2 B3 B4 C2 -33.1(2) .
B8 B3 B4 C2 -134.7(3) .
C2 B3 B4 C3 35.8(2) .
B7 B3 B4 C3 -61.6(3) .
B2 B3 B4 C3 2.8(3) .
B8 B3 B4 C3 -98.9(3) .
C2 B3 B4 B8 134.7(3) .
B7 B3 B4 B8 37.3(3) .
B2 B3 B4 B8 101.6(3) .
C2 B3 B4 B9 96.5(3) .
B7 B3 B4 B9 -0.9(3) .
B2 B3 B4 B9 63.5(3) .
B8 B3 B4 B9 -38.2(3) .
O1 Mn1 O5 C9 47.6(8) .
O3 Mn1 O5 C9 -82.9(3) .
O7 Mn1 O5 C9 95.2(3) .
O8 Mn1 O5 C9 -172.2(3) .
O9 Mn1 O5 C9 7.9(3) .
Mn2 O4 C5 O3 -5.8(5) .
Mn2 O4 C5 C6 175.9(2) .
Mn1 O3 C5 O4 -8.3(5) .
Mn1 O3 C5 C6 170.0(2) .
C4 C3 B5 B6 146.8(3) .
C2 C3 B5 B6 0.6(3) .
B9 C3 B5 B6 -102.1(3) .
B1 C3 B5 B6 39.8(3) .
B4 C3 B5 B6 -65.4(3) .
C4 C3 B5 B1 107.0(3) .
C2 C3 B5 B1 -39.2(2) .
B9 C3 B5 B1 -141.9(3) .
B4 C3 B5 B1 -105.2(3) .
C4 C3 B5 B10 -150.4(3) .
C2 C3 B5 B10 63.4(3) .
B9 C3 B5 B10 -39.3(3) .
B1 C3 B5 B10 102.6(3) .
B4 C3 B5 B10 -2.6(4) .
C4 C3 B5 B9 -111.1(3) .
C2 C3 B5 B9 102.7(3) .
B1 C3 B5 B9 141.9(3) .
B4 C3 B5 B9 36.7(3) .
C2 B1 B5 C3 35.7(2) .
B6 B1 B5 C3 134.2(3) .
B2 B1 B5 C3 96.3(3) .
C3 B1 B5 B6 -134.2(3) .
C2 B1 B5 B6 -98.4(3) .
B2 B1 B5 B6 -37.9(3) .
C3 B1 B5 B10 -96.7(3) .
C2 B1 B5 B10 -60.9(3) .
B6 B1 B5 B10 37.5(3) .
B2 B1 B5 B10 -0.4(4) .
C3 B1 B5 B9 -33.6(2) .
C2 B1 B5 B9 2.1(3) .
B6 B1 B5 B9 100.6(3) .
B2 B1 B5 B9 62.7(3) .
O4 C5 C6 C7 -79.1(4) .
O3 C5 C6 C7 102.4(3) .
O4 C5 C6 B13 62.5(4) .
O3 C5 C6 B13 -116.0(4) .
O4 C5 C6 B12 140.5(4) .
O3 C5 C6 B12 -38.0(5) .
O4 C5 C6 B11 -148.3(3) .
O3 C5 C6 B11 33.2(4) .
O4 C5 C6 B14 -9.9(4) .
O3 C5 C6 B14 171.6(3) .
C3 B1 B6 B5 39.1(3) .
C2 B1 B6 B5 98.7(3) .
B2 B1 B6 B5 137.8(3) .
C3 B1 B6 B2 -98.6(3) .
C2 B1 B6 B2 -39.1(2) .
B5 B1 B6 B2 -137.8(3) .
C3 B1 B6 B7 -61.4(4) .
C2 B1 B6 B7 -1.9(4) .
B2 B1 B6 B7 37.2(3) .
B5 B1 B6 B7 -100.6(3) .
C3 B1 B6 B10 2.0(4) .
C2 B1 B6 B10 61.5(4) .
B2 B1 B6 B10 100.6(4) .
B5 B1 B6 B10 -37.2(3) .
C3 B5 B6 B1 -39.6(2) .
B10 B5 B6 B1 -138.3(3) .
B9 B5 B6 B1 -100.7(3) .
C3 B5 B6 B2 -1.8(4) .
B1 B5 B6 B2 37.9(3) .
B10 B5 B6 B2 -100.5(3) .
B9 B5 B6 B2 -62.9(3) .
C3 B5 B6 B7 61.5(3) .
B1 B5 B6 B7 101.1(3) .
B10 B5 B6 B7 -37.2(3) .
B9 B5 B6 B7 0.4(3) .
C3 B5 B6 B10 98.7(3) .
B1 B5 B6 B10 138.3(3) .
B9 B5 B6 B10 37.6(3) .
C2 B2 B6 B1 40.1(2) .
B3 B2 B6 B1 101.4(3) .
B7 B2 B6 B1 138.4(3) .
C2 B2 B6 B5 2.3(4) .
B3 B2 B6 B5 63.6(4) .
B7 B2 B6 B5 100.6(3) .
B1 B2 B6 B5 -37.8(3) .
C2 B2 B6 B7 -98.4(3) .
B3 B2 B6 B7 -37.0(3) .
B1 B2 B6 B7 -138.4(3) .
C2 B2 B6 B10 -61.0(3) .
B3 B2 B6 B10 0.4(4) .
B7 B2 B6 B10 37.4(3) .
B1 B2 B6 B10 -101.0(3) .
C5 C6 C7 C8 -1.4(6) .
B13 C6 C7 C8 -146.9(5) .
B12 C6 C7 C8 143.5(5) .
B11 C6 C7 C8 106.0(5) .
B14 C6 C7 C8 -109.3(5) .
C5 C6 C7 B11 -107.4(3) .
B13 C6 C7 B11 107.1(4) .
B12 C6 C7 B11 37.5(4) .
B14 C6 C7 B11 144.7(3) .
C5 C6 C7 B15 -148.1(3) .
B13 C6 C7 B15 66.4(5) .
B12 C6 C7 B15 -3.2(5) .
B11 C6 C7 B15 -40.6(4) .
B14 C6 C7 B15 104.1(4) .
C5 C6 C7 B14 107.8(3) .
B13 C6 C7 B14 -37.7(3) .
B12 C6 C7 B14 -107.3(4) .
B11 C6 C7 B14 -144.7(3) .
C5 C6 C7 B16 148.0(3) .
B13 C6 C7 B16 2.5(5) .
B12 C6 C7 B16 -67.1(5) .
B11 C6 C7 B16 -104.6(4) .
B14 C6 C7 B16 40.1(3) .
C2 B3 B7 B2 39.2(3) .
B4 B3 B7 B2 101.5(3) .
B8 B3 B7 B2 138.3(3) .
C2 B3 B7 B6 1.8(4) .
B4 B3 B7 B6 64.0(4) .
B2 B3 B7 B6 -37.5(3) .
B8 B3 B7 B6 100.9(3) .
C2 B3 B7 B8 -99.1(3) .
B4 B3 B7 B8 -36.8(3) .
B2 B3 B7 B8 -138.3(3) .
C2 B3 B7 B10 -62.3(4) .
B4 B3 B7 B10 -0.1(4) .
B2 B3 B7 B10 -101.6(3) .
B8 B3 B7 B10 36.8(3) .
C2 B2 B7 B3 -39.0(3) .
B1 B2 B7 B3 -101.3(3) .
B6 B2 B7 B3 -138.2(3) .
C2 B2 B7 B6 99.2(3) .
B3 B2 B7 B6 138.2(3) .
B1 B2 B7 B6 37.0(3) .
C2 B2 B7 B8 -1.7(4) .
B3 B2 B7 B8 37.3(3) .
B1 B2 B7 B8 -63.9(4) .
B6 B2 B7 B8 -100.9(4) .
C2 B2 B7 B10 61.3(4) .
B3 B2 B7 B10 100.3(4) .
B1 B2 B7 B10 -0.9(4) .
B6 B2 B7 B10 -37.9(3) .
B1 B6 B7 B3 0.1(4) .
B5 B6 B7 B3 -63.5(4) .
B2 B6 B7 B3 37.4(3) .
B10 B6 B7 B3 -100.6(3) .
B1 B6 B7 B2 -37.4(3) .
B5 B6 B7 B2 -100.9(3) .
B10 B6 B7 B2 -138.1(3) .
B1 B6 B7 B8 63.6(4) .
B5 B6 B7 B8 0.1(4) .
B2 B6 B7 B8 101.0(3) .
B10 B6 B7 B8 -37.1(3) .
B1 B6 B7 B10 100.7(3) .
B5 B6 B7 B10 37.2(3) .
B2 B6 B7 B10 138.1(3) .
O1 Mn1 O8 C15 163.7(6) .
O3 Mn1 O8 C15 -103.7(6) .
O5 Mn1 O8 C15 -12.0(6) .
O7 Mn1 O8 C15 75.6(6) .
O9 Mn1 O8 C15 -10(2) .
O1 Mn1 O8 C13 -33.9(3) .
O3 Mn1 O8 C13 58.7(3) .
O5 Mn1 O8 C13 150.4(3) .
O7 Mn1 O8 C13 -122.0(3) .
O9 Mn1 O8 C13 152.8(17) .
C2 B4 B8 B9 -98.5(3) .
C3 B4 B8 B9 -38.8(3) .
B3 B4 B8 B9 -137.4(3) .
C2 B4 B8 B10 -61.5(4) .
C3 B4 B8 B10 -1.8(4) .
B9 B4 B8 B10 37.1(3) .
B3 B4 B8 B10 -100.4(4) .
C2 B4 B8 B3 38.9(3) .
C3 B4 B8 B3 98.6(3) .
B9 B4 B8 B3 137.4(3) .
C2 B4 B8 B7 2.5(4) .
C3 B4 B8 B7 62.2(4) .
B9 B4 B8 B7 101.0(3) .
B3 B4 B8 B7 -36.4(3) .
C2 B3 B8 B4 -39.3(3) .
B7 B3 B8 B4 -138.8(3) .
B2 B3 B8 B4 -101.1(3) .
C2 B3 B8 B9 -1.3(4) .
B7 B3 B8 B9 -100.8(4) .
B4 B3 B8 B9 38.0(3) .
B2 B3 B8 B9 -63.0(4) .
C2 B3 B8 B10 62.3(4) .
B7 B3 B8 B10 -37.2(3) .
B4 B3 B8 B10 101.6(3) .
B2 B3 B8 B10 0.6(4) .
C2 B3 B8 B7 99.5(3) .
B4 B3 B8 B7 138.8(3) .
B2 B3 B8 B7 37.8(3) .
B3 B7 B8 B4 36.8(3) .
B2 B7 B8 B4 -0.5(4) .
B6 B7 B8 B4 -64.1(4) .
B10 B7 B8 B4 -101.7(3) .
B3 B7 B8 B9 100.4(3) .
B2 B7 B8 B9 63.1(4) .
B6 B7 B8 B9 -0.6(4) .
B10 B7 B8 B9 -38.2(3) .
B3 B7 B8 B10 138.6(3) .
B2 B7 B8 B10 101.2(3) .
B6 B7 B8 B10 37.6(3) .
B2 B7 B8 B3 -37.3(3) .
B6 B7 B8 B3 -101.0(3) .
B10 B7 B8 B3 -138.6(3) .
O4 Mn2 O9 Mn1 39.73(13) .
O4 Mn2 O9 Mn1 -140.27(13) 2_665
O2 Mn2 O9 Mn1 -50.99(12) .
O2 Mn2 O9 Mn1 129.01(12) 2_665
O9 Mn2 O9 Mn1 151(100) 2_665
O1 Mn1 O9 Mn2 47.79(12) .
O3 Mn1 O9 Mn2 -44.85(12) .
O5 Mn1 O9 Mn2 -136.47(12) .
O7 Mn1 O9 Mn2 135.73(12) .
O8 Mn1 O9 Mn2 -139.0(17) .
Mn1 O5 C9 O6 0.3(5) .
Mn1 O5 C9 C10 -178.81(19) .
C4 C3 B9 B8 -146.5(3) .
C2 C3 B9 B8 -2.0(4) .
B5 C3 B9 B8 101.9(3) .
B1 C3 B9 B8 65.0(4) .
B4 C3 B9 B8 -39.7(3) .
C4 C3 B9 B4 -106.8(3) .
C2 C3 B9 B4 37.8(2) .
B5 C3 B9 B4 141.7(3) .
B1 C3 B9 B4 104.7(3) .
C4 C3 B9 B10 151.2(3) .
C2 C3 B9 B10 -64.2(3) .
B5 C3 B9 B10 39.7(3) .
B1 C3 B9 B10 2.8(4) .
B4 C3 B9 B10 -102.0(3) .
C4 C3 B9 B5 111.5(4) .
C2 C3 B9 B5 -103.9(3) .
B1 C3 B9 B5 -36.9(3) .
B4 C3 B9 B5 -141.7(3) .
B4 B8 B9 C3 40.0(3) .
B10 B8 B9 C3 -98.8(3) .
B3 B8 B9 C3 2.0(4) .
B7 B8 B9 C3 -60.6(4) .
B10 B8 B9 B4 -138.8(3) .
B3 B8 B9 B4 -38.0(3) .
B7 B8 B9 B4 -100.6(3) .
B4 B8 B9 B10 138.8(3) .
B3 B8 B9 B10 100.8(4) .
B7 B8 B9 B10 38.3(3) .
B4 B8 B9 B5 101.4(3) .
B10 B8 B9 B5 -37.4(3) .
B3 B8 B9 B5 63.4(4) .
B7 B8 B9 B5 0.8(4) .
C2 B4 B9 C3 -35.1(2) .
B8 B4 B9 C3 -134.4(3) .
B3 B4 B9 C3 -96.3(3) .
C2 B4 B9 B8 99.3(3) .
C3 B4 B9 B8 134.4(3) .
B3 B4 B9 B8 38.1(3) .
C2 B4 B9 B10 62.6(3) .
C3 B4 B9 B10 97.7(3) .
B8 B4 B9 B10 -36.7(3) .
B3 B4 B9 B10 1.5(3) .
C2 B4 B9 B5 -1.2(4) .
C3 B4 B9 B5 34.0(2) .
B8 B4 B9 B5 -100.5(3) .
B3 B4 B9 B5 -62.3(3) .
B6 B5 B9 C3 96.8(3) .
B1 B5 B9 C3 33.9(2) .
B10 B5 B9 C3 134.8(3) .
C3 B5 B9 B8 -97.6(3) .
B6 B5 B9 B8 -0.8(3) .
B1 B5 B9 B8 -63.7(3) .
B10 B5 B9 B8 37.2(3) .
C3 B5 B9 B4 -34.5(3) .
B6 B5 B9 B4 62.3(3) .
B1 B5 B9 B4 -0.6(4) .
B10 B5 B9 B4 100.2(3) .
C3 B5 B9 B10 -134.8(3) .
B6 B5 B9 B10 -38.0(3) .
B1 B5 B9 B10 -100.9(3) .
O6 C9 C10 C11 63.4(4) .
O5 C9 C10 C11 -117.4(3) .
O6 C9 C10 B22 -79.0(4) .
O5 C9 C10 B22 100.2(3) .
O6 C9 C10 B23 -152.3(4) .
O5 C9 C10 B23 26.9(4) .
O6 C9 C10 B24 135.3(4) .
O5 C9 C10 B24 -45.5(4) .
O6 C9 C10 B21 -8.9(4) .
O5 C9 C10 B21 170.3(3) .
B4 B8 B10 B9 -37.0(3) .
B3 B8 B10 B9 -100.7(3) .
B7 B8 B10 B9 -137.4(3) .
B4 B8 B10 B5 0.3(4) .
B9 B8 B10 B5 37.4(3) .
B3 B8 B10 B5 -63.3(4) .
B7 B8 B10 B5 -100.0(3) .
B4 B8 B10 B7 100.3(3) .
B9 B8 B10 B7 137.4(3) .
B3 B8 B10 B7 36.7(3) .
B4 B8 B10 B6 63.4(4) .
B9 B8 B10 B6 100.4(3) .
B3 B8 B10 B6 -0.3(4) .
B7 B8 B10 B6 -37.0(3) .
C3 B9 B10 B8 99.4(3) .
B4 B9 B10 B8 36.5(3) .
B5 B9 B10 B8 138.3(3) .
C3 B9 B10 B5 -38.9(3) .
B8 B9 B10 B5 -138.3(3) .
B4 B9 B10 B5 -101.7(3) .
C3 B9 B10 B7 61.3(4) .
B8 B9 B10 B7 -38.1(3) .
B4 B9 B10 B7 -1.5(4) .
B5 B9 B10 B7 100.2(3) .
C3 B9 B10 B6 -1.3(4) .
B8 B9 B10 B6 -100.8(3) .
B4 B9 B10 B6 -64.2(4) .
B5 B9 B10 B6 37.5(3) .
C3 B5 B10 B8 1.3(4) .
B6 B5 B10 B8 100.3(3) .
B1 B5 B10 B8 63.3(4) .
B9 B5 B10 B8 -37.4(3) .
C3 B5 B10 B9 38.7(3) .
B6 B5 B10 B9 137.7(3) .
B1 B5 B10 B9 100.6(3) .
C3 B5 B10 B7 -62.2(4) .
B6 B5 B10 B7 36.9(3) .
B1 B5 B10 B7 -0.2(4) .
B9 B5 B10 B7 -100.8(3) .
C3 B5 B10 B6 -99.0(3) .
B1 B5 B10 B6 -37.1(3) .
B9 B5 B10 B6 -137.7(3) .
B3 B7 B10 B8 -37.0(3) .
B2 B7 B10 B8 -100.6(3) .
B6 B7 B10 B8 -138.3(3) .
B3 B7 B10 B9 1.0(4) .
B2 B7 B10 B9 -62.6(4) .
B6 B7 B10 B9 -100.3(3) .
B8 B7 B10 B9 38.0(3) .
B3 B7 B10 B5 64.3(4) .
B2 B7 B10 B5 0.7(4) .
B6 B7 B10 B5 -37.0(3) .
B8 B7 B10 B5 101.3(3) .
B3 B7 B10 B6 101.3(3) .
B2 B7 B10 B6 37.7(3) .
B8 B7 B10 B6 138.3(3) .
B1 B6 B10 B8 -63.7(4) .
B5 B6 B10 B8 -101.0(3) .
B2 B6 B10 B8 -0.1(4) .
B7 B6 B10 B8 37.3(3) .
B1 B6 B10 B9 -0.4(4) .
B5 B6 B10 B9 -37.7(3) .
B2 B6 B10 B9 63.3(4) .
B7 B6 B10 B9 100.6(3) .
B1 B6 B10 B5 37.3(3) .
B2 B6 B10 B5 101.0(3) .
B7 B6 B10 B5 138.3(3) .
B1 B6 B10 B7 -101.0(3) .
B5 B6 B10 B7 -138.3(3) .
B2 B6 B10 B7 -37.4(3) .
C9 C10 C11 C12 3.4(6) .
B22 C10 C11 C12 148.7(4) .
B23 C10 C11 C12 -144.2(4) .
B24 C10 C11 C12 -105.5(5) .
B21 C10 C11 C12 109.5(5) .
C9 C10 C11 B29 148.1(3) .
B22 C10 C11 B29 -66.7(4) .
B23 C10 C11 B29 0.5(4) .
B24 C10 C11 B29 39.2(3) .
B21 C10 C11 B29 -105.9(3) .
C9 C10 C11 B24 108.9(3) .
B22 C10 C11 B24 -105.9(3) .
B23 C10 C11 B24 -38.7(3) .
B21 C10 C11 B24 -145.1(3) .
C9 C10 C11 B25 -144.6(3) .
B22 C10 C11 B25 0.6(4) .
B23 C10 C11 B25 67.8(4) .
B24 C10 C11 B25 106.5(4) .
B21 C10 C11 B25 -38.6(3) .
C9 C10 C11 B21 -106.0(3) .
B22 C10 C11 B21 39.2(3) .
B23 C10 C11 B21 106.4(3) .
B24 C10 C11 B21 145.1(3) .
C8 C7 B11 C6 -107.9(4) .
B15 C7 B11 C6 137.1(4) .
B14 C7 B11 C6 33.2(3) .
B16 C7 B11 C6 101.8(3) .
C8 C7 B11 B12 -143.7(4) .
C6 C7 B11 B12 -35.8(3) .
B15 C7 B11 B12 101.3(4) .
B14 C7 B11 B12 -2.6(4) .
B16 C7 B11 B12 66.0(4) .
C8 C7 B11 B19 151.1(4) .
C6 C7 B11 B19 -100.9(4) .
B15 C7 B11 B19 36.1(4) .
B14 C7 B11 B19 -67.7(4) .
B16 C7 B11 B19 0.9(5) .
C8 C7 B11 B15 115.0(4) .
C6 C7 B11 B15 -137.1(4) .
B14 C7 B11 B15 -103.8(4) .
B16 C7 B11 B15 -35.2(4) .
C5 C6 B11 C7 108.3(3) .
B13 C6 B11 C7 -100.5(4) .
B12 C6 B11 C7 -139.0(3) .
B14 C6 B11 C7 -32.6(3) .
C5 C6 B11 B12 -112.8(3) .
C7 C6 B11 B12 139.0(3) .
B13 C6 B11 B12 38.5(4) .
B14 C6 B11 B12 106.3(4) .
C5 C6 B11 B19 -155.2(3) .
C7 C6 B11 B19 96.6(4) .
B13 C6 B11 B19 -3.9(5) .
B12 C6 B11 B19 -42.4(4) .
B14 C6 B11 B19 63.9(5) .
C5 C6 B11 B15 145.0(3) .
C7 C6 B11 B15 36.8(3) .
B13 C6 B11 B15 -63.7(5) .
B12 C6 B11 B15 -102.2(4) .
B14 C6 B11 B15 4.1(5) .
C5 C6 B12 B11 106.2(3) .
C7 C6 B12 B11 -37.2(3) .
B13 C6 B12 B11 -141.2(3) .
B14 C6 B12 B11 -102.4(4) .
C5 C6 B12 B18 -152.5(4) .
C7 C6 B12 B18 64.1(5) .
B13 C6 B12 B18 -39.9(4) .
B11 C6 B12 B18 101.3(5) .
B14 C6 B12 B18 -1.1(6) .
C5 C6 B12 B19 146.7(4) .
C7 C6 B12 B19 3.2(6) .
B13 C6 B12 B19 -100.8(5) .
B11 C6 B12 B19 40.4(4) .
B14 C6 B12 B19 -62.0(6) .
C5 C6 B12 B13 -112.5(3) .
C7 C6 B12 B13 104.0(3) .
B11 C6 B12 B13 141.2(3) .
B14 C6 B12 B13 38.9(3) .
C7 B11 B12 C6 35.8(3) .
B19 B11 B12 C6 133.3(4) .
B15 B11 B12 C6 96.9(4) .
C7 B11 B12 B18 -63.3(5) .
C6 B11 B12 B18 -99.1(5) .
B19 B11 B12 B18 34.2(5) .
B15 B11 B12 B18 -2.2(6) .
C7 B11 B12 B19 -97.5(4) .
C6 B11 B12 B19 -133.3(4) .
B15 B11 B12 B19 -36.4(4) .
C7 B11 B12 B13 2.0(4) .
C6 B11 B12 B13 -33.7(3) .
B19 B11 B12 B13 99.5(4) .
B15 B11 B12 B13 63.1(4) .
C5 C6 B13 B14 -107.3(3) .
C7 C6 B13 B14 37.0(3) .
B12 C6 B13 B14 139.5(3) .
B11 C6 B13 B14 102.6(4) .
C5 C6 B13 B17 -146.9(4) .
C7 C6 B13 B17 -2.7(5) .
B12 C6 B13 B17 99.9(4) .
B11 C6 B13 B17 63.0(5) .
B14 C6 B13 B17 -39.6(4) .
C5 C6 B13 B12 113.2(3) .
C7 C6 B13 B12 -102.5(3) .
B11 C6 B13 B12 -36.9(3) .
B14 C6 B13 B12 -139.5(3) .
C5 C6 B13 B18 150.4(3) .
C7 C6 B13 B18 -65.3(5) .
B12 C6 B13 B18 37.2(4) .
B11 C6 B13 B18 0.3(5) .
B14 C6 B13 B18 -102.3(4) .
B11 B12 B13 C6 34.9(3) .
B18 B12 B13 C6 135.7(4) .
B19 B12 B13 C6 97.3(4) .
C6 B12 B13 B14 -35.7(3) .
B11 B12 B13 B14 -0.9(4) .
B18 B12 B13 B14 99.9(4) .
B19 B12 B13 B14 61.6(5) .
C6 B12 B13 B17 -97.3(4) .
B11 B12 B13 B17 -62.4(5) .
B18 B12 B13 B17 38.3(4) .
B19 B12 B13 B17 0.0(6) .
C6 B12 B13 B18 -135.7(4) .
B11 B12 B13 B18 -100.8(4) .
B19 B12 B13 B18 -38.3(4) .
C15 O8 C13 C14 -79.3(6) .
Mn1 O8 C13 C14 116.8(4) .
C8 C7 B14 C6 106.7(4) .
B11 C7 B14 C6 -33.2(3) .
B15 C7 B14 C6 -102.4(4) .
B16 C7 B14 C6 -137.2(3) .
C8 C7 B14 B17 -153.7(4) .
C6 C7 B14 B17 99.6(4) .
B11 C7 B14 B17 66.3(4) .
B15 C7 B14 B17 -2.8(5) .
B16 C7 B14 B17 -37.6(4) .
C8 C7 B14 B13 142.0(4) .
C6 C7 B14 B13 35.3(2) .
B11 C7 B14 B13 2.0(4) .
B15 C7 B14 B13 -67.1(4) .
B16 C7 B14 B13 -101.9(4) .
C8 C7 B14 B16 -116.1(4) .
C6 C7 B14 B16 137.2(3) .
B11 C7 B14 B16 103.9(4) .
B15 C7 B14 B16 34.8(4) .
C5 C6 B14 C7 -108.1(3) .
B13 C6 B14 C7 139.5(3) .
B12 C6 B14 C7 99.4(4) .
B11 C6 B14 C7 32.7(3) .
C5 C6 B14 B17 153.7(3) .
C7 C6 B14 B17 -98.2(4) .
B13 C6 B14 B17 41.3(4) .
B12 C6 B14 B17 1.1(5) .
B11 C6 B14 B17 -65.6(4) .
C5 C6 B14 B13 112.4(3) .
C7 C6 B14 B13 -139.5(3) .
B12 C6 B14 B13 -40.1(4) .
B11 C6 B14 B13 -106.8(4) .
C5 C6 B14 B16 -145.1(3) .
C7 C6 B14 B16 -37.1(3) .
B13 C6 B14 B16 102.4(4) .
B12 C6 B14 B16 62.3(5) .
B11 C6 B14 B16 -4.4(5) .
C6 B13 B14 C7 -35.4(2) .
B17 B13 B14 C7 98.4(4) .
B12 B13 B14 C7 -0.6(4) .
B18 B13 B14 C7 59.7(5) .
B17 B13 B14 C6 133.9(4) .
B12 B13 B14 C6 34.8(3) .
B18 B13 B14 C6 95.1(5) .
C6 B13 B14 B17 -133.9(4) .
B12 B13 B14 B17 -99.1(4) .
B18 B13 B14 B17 -38.8(5) .
C6 B13 B14 B16 -97.2(3) .
B17 B13 B14 B16 36.7(4) .
B12 B13 B14 B16 -62.4(4) .
B18 B13 B14 B16 -2.1(6) .
C8 C7 B15 B16 113.5(5) .
C6 C7 B15 B16 -102.0(4) .
B11 C7 B15 B16 -141.6(4) .
B14 C7 B15 B16 -36.1(4) .
C8 C7 B15 B19 -142.9(5) .
C6 C7 B15 B19 1.6(5) .
B11 C7 B15 B19 -38.0(4) .
B14 C7 B15 B19 67.6(5) .
B16 C7 B15 B19 103.6(5) .
C8 C7 B15 B20 154.3(5) .
C6 C7 B15 B20 -61.2(5) .
B11 C7 B15 B20 -100.8(4) .
B14 C7 B15 B20 4.7(5) .
B16 C7 B15 B20 40.8(4) .
C8 C7 B15 B11 -104.9(6) .
C6 C7 B15 B11 39.6(3) .
B14 C7 B15 B11 105.5(4) .
B16 C7 B15 B11 141.6(4) .
C7 B11 B15 B16 34.8(4) .
C6 B11 B15 B16 -2.2(6) .
B12 B11 B15 B16 -63.6(5) .
B19 B11 B15 B16 -102.4(5) .
C7 B11 B15 B19 137.2(5) .
C6 B11 B15 B19 100.2(5) .
B12 B11 B15 B19 38.8(5) .
C6 B11 B15 C7 -37.0(3) .
B12 B11 B15 C7 -98.5(4) .
B19 B11 B15 C7 -137.2(5) .
C7 B11 B15 B20 99.7(4) .
C6 B11 B15 B20 62.7(5) .
B12 B11 B15 B20 1.3(5) .
B19 B11 B15 B20 -37.5(4) .
C13 O8 C15 C16 -78.6(7) .
Mn1 O8 C15 C16 85.2(7) .
B19 B15 B16 C7 -98.3(4) .
B20 B15 B16 C7 -134.6(3) .
B11 B15 B16 C7 -34.1(4) .
B19 B15 B16 B17 -1.1(5) .
C7 B15 B16 B17 97.3(3) .
B20 B15 B16 B17 -37.3(3) .
B11 B15 B16 B17 63.2(5) .
B19 B15 B16 B20 36.2(3) .
C7 B15 B16 B20 134.6(3) .
B11 B15 B16 B20 100.5(5) .
B19 B15 B16 B14 -64.7(5) .
C7 B15 B16 B14 33.7(4) .
B20 B15 B16 B14 -100.9(4) .
B11 B15 B16 B14 -0.4(6) .
C8 C7 B16 B15 -110.5(6) .
C6 C7 B16 B15 102.7(4) .
B11 C7 B16 B15 36.8(4) .
B14 C7 B16 B15 142.0(4) .
C8 C7 B16 B17 145.6(5) .
C6 C7 B16 B17 -1.1(5) .
B11 C7 B16 B17 -67.1(5) .
B15 C7 B16 B17 -103.8(5) .
B14 C7 B16 B17 38.2(4) .
C8 C7 B16 B20 -151.4(5) .
C6 C7 B16 B20 61.9(4) .
B11 C7 B16 B20 -4.1(5) .
B15 C7 B16 B20 -40.8(4) .
B14 C7 B16 B20 101.2(4) .
C8 C7 B16 B14 107.4(6) .
C6 C7 B16 B14 -39.3(3) .
B11 C7 B16 B14 -105.3(4) .
B15 C7 B16 B14 -142.0(4) .
C7 B14 B16 B15 -34.3(4) .
C6 B14 B16 B15 2.9(5) .
B17 B14 B16 B15 102.1(5) .
B13 B14 B16 B15 64.2(5) .
C6 B14 B16 C7 37.1(3) .
B17 B14 B16 C7 136.4(4) .
B13 B14 B16 C7 98.4(4) .
C7 B14 B16 B17 -136.4(4) .
C6 B14 B16 B17 -99.3(4) .
B13 B14 B16 B17 -37.9(4) .
C7 B14 B16 B20 -99.3(4) .
C6 B14 B16 B20 -62.2(5) .
B17 B14 B16 B20 37.1(4) .
B13 B14 B16 B20 -0.9(5) .
B15 B16 B17 B14 -100.9(4) .
C7 B16 B17 B14 -37.7(4) .
B20 B16 B17 B14 -138.7(4) .
B15 B16 B17 B20 37.8(3) .
C7 B16 B17 B20 101.0(4) .
B14 B16 B17 B20 138.7(4) .
B15 B16 B17 B13 -63.8(5) .
C7 B16 B17 B13 -0.5(6) .
B20 B16 B17 B13 -101.6(5) .
B14 B16 B17 B13 37.1(4) .
B15 B16 B17 B18 0.4(4) .
C7 B16 B17 B18 63.6(4) .
B20 B16 B17 B18 -37.4(3) .
B14 B16 B17 B18 101.3(4) .
C7 B14 B17 B16 37.6(4) .
C6 B14 B17 B16 98.8(4) .
B13 B14 B17 B16 138.5(4) .
C7 B14 B17 B20 -0.2(6) .
C6 B14 B17 B20 61.0(6) .
B13 B14 B17 B20 100.7(5) .
B16 B14 B17 B20 -37.8(4) .
C7 B14 B17 B13 -100.9(4) .
C6 B14 B17 B13 -39.7(3) .
B16 B14 B17 B13 -138.5(4) .
C7 B14 B17 B18 -62.0(5) .
C6 B14 B17 B18 -0.7(6) .
B13 B14 B17 B18 39.0(5) .
B16 B14 B17 B18 -99.5(5) .
C6 B13 B17 B16 1.9(6) .
B14 B13 B17 B16 -38.1(4) .
B12 B13 B17 B16 61.7(6) .
B18 B13 B17 B16 98.6(5) .
C6 B13 B17 B14 40.0(3) .
B12 B13 B17 B14 99.8(4) .
B18 B13 B17 B14 136.6(5) .
C6 B13 B17 B20 -62.7(6) .
B14 B13 B17 B20 -102.7(5) .
B12 B13 B17 B20 -2.9(6) .
B18 B13 B17 B20 33.9(4) .
C6 B13 B17 B18 -96.6(5) .
B14 B13 B17 B18 -136.6(5) .
B12 B13 B17 B18 -36.9(5) .
C6 B12 B18 B20 -61.0(7) .
B11 B12 B18 B20 2.4(7) .
B19 B12 B18 B20 36.9(5) .
B13 B12 B18 B20 -98.9(6) .
C6 B12 B18 B19 -97.9(5) .
B11 B12 B18 B19 -34.6(5) .
B13 B12 B18 B19 -135.9(4) .
C6 B12 B18 B13 37.9(4) .
B11 B12 B18 B13 101.3(4) .
B19 B12 B18 B13 135.9(4) .
C6 B12 B18 B17 0.6(7) .
B11 B12 B18 B17 63.9(6) .
B19 B12 B18 B17 98.5(5) .
B13 B12 B18 B17 -37.4(5) .
C6 B13 B18 B20 66.2(6) .
B14 B13 B18 B20 4.4(7) .
B17 B13 B18 B20 -33.5(5) .
B12 B13 B18 B20 103.3(6) .
C6 B13 B18 B19 3.5(6) .
B14 B13 B18 B19 -58.3(6) .
B17 B13 B18 B19 -96.2(5) .
B12 B13 B18 B19 40.7(5) .
C6 B13 B18 B12 -37.2(3) .
B14 B13 B18 B12 -99.0(4) .
B17 B13 B18 B12 -136.9(4) .
C6 B13 B18 B17 99.7(4) .
B14 B13 B18 B17 37.9(4) .
B12 B13 B18 B17 136.9(4) .
B16 B17 B18 B20 38.6(3) .
B14 B17 B18 B20 103.3(5) .
B13 B17 B18 B20 141.6(4) .
B16 B17 B18 B19 0.4(4) .
B14 B17 B18 B19 65.1(5) .
B20 B17 B18 B19 -38.2(4) .
B13 B17 B18 B19 103.4(4) .
B16 B17 B18 B12 -64.6(5) .
B14 B17 B18 B12 0.1(7) .
B20 B17 B18 B12 -103.2(6) .
B13 B17 B18 B12 38.4(4) .
B16 B17 B18 B13 -103.0(4) .
B14 B17 B18 B13 -38.3(4) .
B20 B17 B18 B13 -141.6(4) .
B16 B15 B19 B20 -36.8(3) .
C7 B15 B19 B20 -100.7(4) .
B11 B15 B19 B20 -137.9(4) .
B16 B15 B19 B11 101.1(4) .
C7 B15 B19 B11 37.2(4) .
B20 B15 B19 B11 137.9(4) .
B16 B15 B19 B18 1.4(5) .
C7 B15 B19 B18 -62.5(5) .
B20 B15 B19 B18 38.2(4) .
B11 B15 B19 B18 -99.7(4) .
B16 B15 B19 B12 64.4(6) .
C7 B15 B19 B12 0.4(7) .
B20 B15 B19 B12 101.2(5) .
B11 B15 B19 B12 -36.8(4) .
C7 B11 B19 B15 -36.4(4) .
C6 B11 B19 B15 -97.4(4) .
B12 B11 B19 B15 -137.9(5) .
C7 B11 B19 B20 2.8(6) .
C6 B11 B19 B20 -58.2(6) .
B12 B11 B19 B20 -98.7(6) .
B15 B11 B19 B20 39.2(4) .
C7 B11 B19 B18 66.9(6) .
C6 B11 B19 B18 6.0(6) .
B12 B11 B19 B18 -34.5(5) .
B15 B11 B19 B18 103.4(5) .
C7 B11 B19 B12 101.4(4) .
C6 B11 B19 B12 40.5(4) .
B15 B11 B19 B12 137.9(5) .
B20 B18 B19 B15 -38.8(4) .
B12 B18 B19 B15 100.0(4) .
B13 B18 B19 B15 60.1(6) .
B17 B18 B19 B15 -1.1(5) .
B12 B18 B19 B20 138.8(4) .
B13 B18 B19 B20 98.9(5) .
B17 B18 B19 B20 37.7(3) .
B20 B18 B19 B11 -104.8(5) .
B12 B18 B19 B11 34.0(4) .
B13 B18 B19 B11 -6.0(7) .
B17 B18 B19 B11 -67.1(5) .
B20 B18 B19 B12 -138.8(4) .
B13 B18 B19 B12 -39.9(4) .
B17 B18 B19 B12 -101.1(4) .
C6 B12 B19 B15 -2.3(7) .
B11 B12 B19 B15 38.7(5) .
B18 B12 B19 B15 -102.3(6) .
B13 B12 B19 B15 -62.4(6) .
C6 B12 B19 B20 63.1(6) .
B11 B12 B19 B20 104.0(5) .
B18 B12 B19 B20 -37.0(5) .
B13 B12 B19 B20 2.9(6) .
C6 B12 B19 B11 -40.9(4) .
B18 B12 B19 B11 -141.0(5) .
B13 B12 B19 B11 -101.1(4) .
C6 B12 B19 B18 100.1(5) .
B11 B12 B19 B18 141.0(5) .
B13 B12 B19 B18 39.9(5) .
B15 B19 B20 B18 137.9(4) .
B11 B19 B20 B18 98.4(5) .
B12 B19 B20 B18 36.5(4) .
B15 B19 B20 B17 96.5(5) .
B11 B19 B20 B17 57.0(6) .
B18 B19 B20 B17 -41.4(4) .
B12 B19 B20 B17 -4.8(6) .
B15 B19 B20 B16 34.3(4) .
B11 B19 B20 B16 -5.2(6) .
B18 B19 B20 B16 -103.6(4) .
B12 B19 B20 B16 -67.0(6) .
B11 B19 B20 B15 -39.5(4) .
B18 B19 B20 B15 -137.9(4) .
B12 B19 B20 B15 -101.3(4) .
B12 B18 B20 B19 -38.2(5) .
B13 B18 B20 B19 -102.4(5) .
B17 B18 B20 B19 -136.0(4) .
B19 B18 B20 B17 136.0(4) .
B12 B18 B20 B17 97.8(5) .
B13 B18 B20 B17 33.6(5) .
B19 B18 B20 B16 97.4(5) .
B12 B18 B20 B16 59.2(8) .
B13 B18 B20 B16 -5.0(7) .
B17 B18 B20 B16 -38.6(4) .
B19 B18 B20 B15 36.7(4) .
B12 B18 B20 B15 -1.5(7) .
B13 B18 B20 B15 -65.7(7) .
B17 B18 B20 B15 -99.3(5) .
B16 B17 B20 B19 -96.7(5) .
B14 B17 B20 B19 -58.6(6) .
B13 B17 B20 B19 4.9(6) .
B18 B17 B20 B19 39.9(4) .
B16 B17 B20 B18 -136.7(4) .
B14 B17 B20 B18 -98.5(5) .
B13 B17 B20 B18 -35.0(4) .
B14 B17 B20 B16 38.2(4) .
B13 B17 B20 B16 101.7(4) .
B18 B17 B20 B16 136.7(4) .
B16 B17 B20 B15 -35.2(4) .
B14 B17 B20 B15 3.0(6) .
B13 B17 B20 B15 66.5(6) .
B18 B17 B20 B15 101.5(5) .
B15 B16 B20 B19 -34.7(4) .
C7 B16 B20 B19 5.5(5) .
B17 B16 B20 B19 104.1(4) .
B14 B16 B20 B19 67.2(5) .
B15 B16 B20 B18 -98.2(5) .
C7 B16 B20 B18 -58.0(6) .
B17 B16 B20 B18 40.6(5) .
B14 B16 B20 B18 3.7(6) .
B15 B16 B20 B17 -138.8(4) .
C7 B16 B20 B17 -98.6(4) .
B14 B16 B20 B17 -36.8(4) .
C7 B16 B20 B15 40.2(3) .
B17 B16 B20 B15 138.8(4) .
B14 B16 B20 B15 102.0(4) .
B16 B15 B20 B19 139.9(4) .
C7 B15 B20 B19 99.4(4) .
B11 B15 B20 B19 37.7(4) .
B16 B15 B20 B18 102.4(5) .
B19 B15 B20 B18 -37.5(5) .
C7 B15 B20 B18 61.9(6) .
B11 B15 B20 B18 0.2(6) .
B16 B15 B20 B17 35.9(4) .
B19 B15 B20 B17 -104.0(4) .
C7 B15 B20 B17 -4.6(6) .
B11 B15 B20 B17 -66.3(5) .
B19 B15 B20 B16 -139.9(4) .
C7 B15 B20 B16 -40.5(3) .
B11 B15 B20 B16 -102.2(4) .
C9 C10 B21 B22 -109.8(3) .
C11 C10 B21 B22 137.5(3) .
B23 C10 B21 B22 36.2(3) .
B24 C10 B21 B22 104.2(3) .
C9 C10 B21 B26 -149.8(3) .
C11 C10 B21 B26 97.4(3) .
B22 C10 B21 B26 -40.1(3) .
B23 C10 B21 B26 -3.8(4) .
B24 C10 B21 B26 64.1(4) .
C9 C10 B21 C11 112.8(3) .
B22 C10 B21 C11 -137.5(3) .
B23 C10 B21 C11 -101.2(3) .
B24 C10 B21 C11 -33.3(3) .
C9 C10 B21 B25 148.2(3) .
C11 C10 B21 B25 35.5(3) .
B22 C10 B21 B25 -102.0(3) .
B23 C10 B21 B25 -65.7(4) .
B24 C10 B21 B25 2.2(4) .
C12 C11 B21 C10 -109.5(4) .
B29 C11 B21 C10 100.2(4) .
B24 C11 B21 C10 32.9(3) .
B25 C11 B21 C10 138.4(3) .
C12 C11 B21 B22 -146.1(4) .
C10 C11 B21 B22 -36.6(3) .
B29 C11 B21 B22 63.6(4) .
B24 C11 B21 B22 -3.7(4) .
B25 C11 B21 B22 101.7(3) .
C12 C11 B21 B26 151.5(4) .
C10 C11 B21 B26 -99.0(3) .
B29 C11 B21 B26 1.3(4) .
B24 C11 B21 B26 -66.0(4) .
B25 C11 B21 B26 39.4(3) .
C12 C11 B21 B25 112.1(4) .
C10 C11 B21 B25 -138.4(3) .
B29 C11 B21 B25 -38.1(4) .
B24 C11 B21 B25 -105.4(4) .
C9 C10 B22 B21 106.4(3) .
C11 C10 B22 B21 -39.7(3) .
B23 C10 B22 B21 -142.2(3) .
B24 C10 B22 B21 -105.9(3) .
C9 C10 B22 B26 146.8(3) .
C11 C10 B22 B26 0.7(4) .
B23 C10 B22 B26 -101.8(4) .
B24 C10 B22 B26 -65.4(4) .
B21 C10 B22 B26 40.4(3) .
C9 C10 B22 B23 -111.4(3) .
C11 C10 B22 B23 102.5(3) .
B24 C10 B22 B23 36.4(3) .
B21 C10 B22 B23 142.2(3) .
C9 C10 B22 B27 -150.6(3) .
C11 C10 B22 B27 63.3(4) .
B23 C10 B22 B27 -39.2(3) .
B24 C10 B22 B27 -2.8(4) .
B21 C10 B22 B27 103.0(3) .
B26 B21 B22 C10 134.2(3) .
C11 B21 B22 C10 35.9(2) .
B25 B21 B22 C10 96.2(3) .
C10 B21 B22 B26 -134.2(3) .
C11 B21 B22 B26 -98.3(3) .
B25 B21 B22 B26 -38.0(3) .
C10 B21 B22 B23 -33.8(3) .
B26 B21 B22 B23 100.5(4) .
C11 B21 B22 B23 2.1(4) .
B25 B21 B22 B23 62.5(4) .
C10 B21 B22 B27 -97.5(3) .
B26 B21 B22 B27 36.8(4) .
C11 B21 B22 B27 -61.6(4) .
B25 B21 B22 B27 -1.2(4) .
C9 C10 B23 B28 -149.8(4) .
C11 C10 B23 B28 -2.0(4) .
B22 C10 B23 B28 101.3(4) .
B24 C10 B23 B28 -40.4(4) .
B21 C10 B23 B28 65.6(4) .
C9 C10 B23 B24 -109.4(3) .
C11 C10 B23 B24 38.4(3) .
B22 C10 B23 B24 141.7(3) .
B21 C10 B23 B24 106.0(3) .
C9 C10 B23 B22 108.9(3) .
C11 C10 B23 B22 -103.3(3) .
B24 C10 B23 B22 -141.7(3) .
B21 C10 B23 B22 -35.7(3) .
C9 C10 B23 B27 148.3(4) .
C11 C10 B23 B27 -63.9(4) .
B22 C10 B23 B27 39.4(4) .
B24 C10 B23 B27 -102.3(4) .
B21 C10 B23 B27 3.7(5) .
B21 B22 B23 C10 34.2(3) .
B26 B22 B23 C10 98.3(3) .
B27 B22 B23 C10 135.2(4) .
C10 B22 B23 B28 -98.7(4) .
B21 B22 B23 B28 -64.6(4) .
B26 B22 B23 B28 -0.5(5) .
B27 B22 B23 B28 36.5(4) .
C10 B22 B23 B24 -34.2(3) .
B21 B22 B23 B24 0.0(4) .
B26 B22 B23 B24 64.1(4) .
B27 B22 B23 B24 101.1(4) .
C10 B22 B23 B27 -135.2(4) .
B21 B22 B23 B27 -101.0(4) .
B26 B22 B23 B27 -37.0(3) .
C12 C11 B24 C10 111.1(4) .
B29 C11 B24 C10 -137.3(4) .
B25 C11 B24 C10 -100.8(3) .
B21 C11 B24 C10 -32.7(3) .
C12 C11 B24 B23 147.6(4) .
C10 C11 B24 B23 36.5(3) .
B29 C11 B24 B23 -100.8(4) .
B25 C11 B24 B23 -64.3(4) .
B21 C11 B24 B23 3.7(4) .
C12 C11 B24 B29 -111.6(4) .
C10 C11 B24 B29 137.3(4) .
B25 C11 B24 B29 36.5(4) .
B21 C11 B24 B29 104.5(4) .
C12 C11 B24 B28 -151.1(4) .
C10 C11 B24 B28 97.8(4) .
B29 C11 B24 B28 -39.4(4) .
B25 C11 B24 B28 -2.9(5) .
B21 C11 B24 B28 65.1(4) .
C9 C10 B24 C11 -111.2(3) .
B22 C10 B24 C11 101.3(3) .
B23 C10 B24 C11 138.1(3) .
B21 C10 B24 C11 33.8(3) .
C9 C10 B24 B23 110.7(3) .
C11 C10 B24 B23 -138.1(3) .
B22 C10 B24 B23 -36.8(3) .
B21 C10 B24 B23 -104.3(3) .
C9 C10 B24 B29 -148.3(3) .
C11 C10 B24 B29 -37.0(3) .
B22 C10 B24 B29 64.3(4) .
B23 C10 B24 B29 101.0(4) .
B21 C10 B24 B29 -3.3(5) .
C9 C10 B24 B28 149.7(3) .
C11 C10 B24 B28 -99.1(3) .
B22 C10 B24 B28 2.2(4) .
B23 C10 B24 B28 38.9(3) .
B21 C10 B24 B28 -65.4(4) .
C10 B23 B24 C11 -36.0(3) .
B28 B23 B24 C11 98.8(4) .
B22 B23 B24 C11 -2.2(4) .
B27 B23 B24 C11 61.5(4) .
B28 B23 B24 C10 134.7(4) .
B22 B23 B24 C10 33.8(3) .
B27 B23 B24 C10 97.5(3) .
C10 B23 B24 B29 -97.6(4) .
B28 B23 B24 B29 37.1(4) .
B22 B23 B24 B29 -63.9(4) .
B27 B23 B24 B29 -0.1(5) .
C10 B23 B24 B28 -134.7(4) .
B22 B23 B24 B28 -101.0(4) .
B27 B23 B24 B28 -37.2(4) .
C12 C11 B25 B26 -149.1(5) .
C10 C11 B25 B26 -1.6(5) .
B29 C11 B25 B26 100.6(4) .
B24 C11 B25 B26 64.7(5) .
B21 C11 B25 B26 -39.6(3) .
C12 C11 B25 B30 148.7(5) .
C10 C11 B25 B30 -63.9(5) .
B29 C11 B25 B30 38.4(4) .
B24 C11 B25 B30 2.4(5) .
B21 C11 B25 B30 -101.9(4) .
C12 C11 B25 B21 -109.4(5) .
C10 C11 B25 B21 38.0(3) .
B29 C11 B25 B21 140.3(4) .
B24 C11 B25 B21 104.3(3) .
C12 C11 B25 B29 110.3(5) .
C10 C11 B25 B29 -102.3(4) .
B24 C11 B25 B29 -36.0(4) .
B21 C11 B25 B29 -140.3(4) .
C10 B21 B25 C11 -35.1(3) .
B22 B21 B25 C11 -96.3(3) .
B26 B21 B25 C11 -134.6(4) .
C10 B21 B25 B26 99.4(3) .
B22 B21 B25 B26 38.2(3) .
C11 B21 B25 B26 134.6(4) .
C10 B21 B25 B30 62.7(4) .
B22 B21 B25 B30 1.5(5) .
B26 B21 B25 B30 -36.7(4) .
C11 B21 B25 B30 97.8(4) .
C10 B21 B25 B29 -0.2(4) .
B22 B21 B25 B29 -61.5(4) .
B26 B21 B25 B29 -99.7(4) .
C11 B21 B25 B29 34.9(3) .
C11 B25 B26 B21 40.0(3) .
B30 B25 B26 B21 138.8(4) .
B29 B25 B26 B21 101.0(3) .
C11 B25 B26 B22 2.0(5) .
B30 B25 B26 B22 100.8(4) .
B21 B25 B26 B22 -37.9(3) .
B29 B25 B26 B22 63.1(4) .
C11 B25 B26 B30 -98.8(4) .
B21 B25 B26 B30 -138.8(4) .
B29 B25 B26 B30 -37.7(3) .
C11 B25 B26 B27 -62.0(4) .
B30 B25 B26 B27 36.8(3) .
B21 B25 B26 B27 -101.9(4) .
B29 B25 B26 B27 -0.9(4) .
C10 B21 B26 B25 -97.8(3) .
B22 B21 B26 B25 -137.1(4) .
C11 B21 B26 B25 -38.5(3) .
C10 B21 B26 B22 39.4(3) .
C11 B21 B26 B22 98.6(3) .
B25 B21 B26 B22 137.1(4) .
C10 B21 B26 B30 -60.4(4) .
B22 B21 B26 B30 -99.8(4) .
C11 B21 B26 B30 -1.2(4) .
B25 B21 B26 B30 37.3(4) .
C10 B21 B26 B27 2.4(5) .
B22 B21 B26 B27 -37.0(4) .
C11 B21 B26 B27 61.6(4) .
B25 B21 B26 B27 100.1(4) .
C10 B22 B26 B25 -1.7(5) .
B21 B22 B26 B25 38.6(3) .
B23 B22 B26 B25 -63.7(4) .
B27 B22 B26 B25 -100.6(4) .
C10 B22 B26 B21 -40.3(3) .
B23 B22 B26 B21 -102.2(3) .
B27 B22 B26 B21 -139.1(4) .
C10 B22 B26 B30 62.0(4) .
B21 B22 B26 B30 102.2(4) .
B23 B22 B26 B30 0.0(5) .
B27 B22 B26 B30 -36.9(4) .
C10 B22 B26 B27 98.9(4) .
B21 B22 B26 B27 139.1(4) .
B23 B22 B26 B27 36.9(4) .
B25 B26 B27 B28 1.2(5) .
B21 B26 B27 B28 -63.2(5) .
B22 B26 B27 B28 -99.6(4) .
B30 B26 B27 B28 38.6(4) .
B25 B26 B27 B30 -37.4(3) .
B21 B26 B27 B30 -101.7(4) .
B22 B26 B27 B30 -138.2(4) .
B25 B26 B27 B23 64.1(5) .
B21 B26 B27 B23 -0.3(6) .
B22 B26 B27 B23 -36.8(4) .
B30 B26 B27 B23 101.4(5) .
B25 B26 B27 B22 100.8(3) .
B21 B26 B27 B22 36.5(3) .
B30 B26 B27 B22 138.2(4) .
C10 B23 B27 B28 100.3(4) .
B24 B23 B27 B28 38.0(4) .
B22 B23 B27 B28 138.8(4) .
C10 B23 B27 B30 61.7(5) .
B28 B23 B27 B30 -38.6(4) .
B24 B23 B27 B30 -0.6(5) .
B22 B23 B27 B30 100.2(4) .
C10 B23 B27 B26 -2.0(5) .
B28 B23 B27 B26 -102.3(5) .
B24 B23 B27 B26 -64.3(5) .
B22 B23 B27 B26 36.5(4) .
C10 B23 B27 B22 -38.5(3) .
B28 B23 B27 B22 -138.8(4) .
B24 B23 B27 B22 -100.8(4) .
C10 B22 B27 B28 2.3(5) .
B21 B22 B27 B28 65.4(4) .
B26 B22 B27 B28 102.3(4) .
B23 B22 B27 B28 -36.5(4) .
C10 B22 B27 B30 -62.6(4) .
B21 B22 B27 B30 0.5(5) .
B26 B22 B27 B30 37.4(4) .
B23 B22 B27 B30 -101.3(5) .
C10 B22 B27 B26 -100.0(3) .
B21 B22 B27 B26 -36.9(3) .
B23 B22 B27 B26 -138.7(4) .
C10 B22 B27 B23 38.8(3) .
B21 B22 B27 B23 101.8(4) .
B26 B22 B27 B23 138.7(4) .
B30 B27 B28 B29 37.0(4) .
B26 B27 B28 B29 -1.0(5) .
B23 B27 B28 B29 -100.6(4) .
B22 B27 B28 B29 -63.9(4) .
B30 B27 B28 B23 137.6(4) .
B26 B27 B28 B23 99.6(4) .
B22 B27 B28 B23 36.7(3) .
B30 B27 B28 B24 99.9(5) .
B26 B27 B28 B24 61.8(5) .
B23 B27 B28 B24 -37.8(3) .
B22 B27 B28 B24 -1.1(5) .
B26 B27 B28 B30 -38.0(4) .
B23 B27 B28 B30 -137.6(4) .
B22 B27 B28 B30 -100.9(4) .
C10 B23 B28 B29 2.7(5) .
B24 B23 B28 B29 -37.0(4) .
B22 B23 B28 B29 64.1(5) .
B27 B23 B28 B29 101.1(5) .
C10 B23 B28 B27 -98.4(4) .
B24 B23 B28 B27 -138.0(4) .
B22 B23 B28 B27 -36.9(4) .
C10 B23 B28 B24 39.6(3) .
B22 B23 B28 B24 101.1(4) .
B27 B23 B28 B24 138.0(4) .
C10 B23 B28 B30 -60.7(5) .
B24 B23 B28 B30 -100.3(5) .
B22 B23 B28 B30 0.8(6) .
B27 B23 B28 B30 37.7(4) .
C11 B24 B28 B29 39.0(4) .
C10 B24 B28 B29 99.2(4) .
B23 B24 B28 B29 138.1(4) .
C11 B24 B28 B27 -60.7(5) .
C10 B24 B28 B27 -0.6(5) .
B23 B24 B28 B27 38.4(4) .
B29 B24 B28 B27 -99.7(4) .
C11 B24 B28 B23 -99.1(3) .
C10 B24 B28 B23 -39.0(3) .
B29 B24 B28 B23 -138.1(4) .
C11 B24 B28 B30 2.2(5) .
C10 B24 B28 B30 62.4(5) .
B23 B24 B28 B30 101.4(5) .
B29 B24 B28 B30 -36.8(4) .
C12 C11 B29 B28 145.7(5) .
C10 C11 B29 B28 1.1(5) .
B24 C11 B29 B28 40.2(4) .
B25 C11 B29 B28 -101.9(4) .
B21 C11 B29 B28 -64.2(5) .
C12 C11 B29 B30 -151.0(4) .
C10 C11 B29 B30 64.5(4) .
B24 C11 B29 B30 103.6(5) .
B25 C11 B29 B30 -38.6(4) .
B21 C11 B29 B30 -0.8(5) .
C12 C11 B29 B24 105.5(5) .
C10 C11 B29 B24 -39.1(3) .
B25 C11 B29 B24 -142.2(4) .
B21 C11 B29 B24 -104.4(3) .
C12 C11 B29 B25 -112.4(5) .
C10 C11 B29 B25 103.1(3) .
B24 C11 B29 B25 142.2(4) .
B21 C11 B29 B25 37.8(3) .
B27 B28 B29 C11 62.4(5) .
B23 B28 B29 C11 -2.4(5) .
B24 B28 B29 C11 -39.6(3) .
B30 B28 B29 C11 99.2(4) .
B27 B28 B29 B30 -36.8(4) .
B23 B28 B29 B30 -101.5(5) .
B24 B28 B29 B30 -138.8(4) .
B27 B28 B29 B24 102.0(4) .
B23 B28 B29 B24 37.3(4) .
B30 B28 B29 B24 138.8(4) .
B27 B28 B29 B25 0.5(5) .
B23 B28 B29 B25 -64.3(5) .
B24 B28 B29 B25 -101.6(4) .
B30 B28 B29 B25 37.2(3) .
C10 B24 B29 C11 36.5(3) .
B23 B24 B29 C11 98.1(4) .
B28 B24 B29 C11 134.8(4) .
C11 B24 B29 B28 -134.8(4) .
C10 B24 B29 B28 -98.3(4) .
B23 B24 B29 B28 -36.7(4) .
C11 B24 B29 B30 -97.4(4) .
C10 B24 B29 B30 -60.8(5) .
B23 B24 B29 B30 0.8(5) .
B28 B24 B29 B30 37.5(4) .
C11 B24 B29 B25 -33.6(4) .
C10 B24 B29 B25 2.9(5) .
B23 B24 B29 B25 64.5(5) .
B28 B24 B29 B25 101.2(5) .
B26 B25 B29 C11 -98.3(3) .
B30 B25 B29 C11 -136.1(4) .
B21 B25 B29 C11 -35.6(3) .
C11 B25 B29 B28 98.5(4) .
B26 B25 B29 B28 0.3(4) .
B30 B25 B29 B28 -37.5(4) .
B21 B25 B29 B28 62.9(4) .
C11 B25 B29 B30 136.1(4) .
B26 B25 B29 B30 37.8(3) .
B21 B25 B29 B30 100.4(4) .
C11 B25 B29 B24 33.9(3) .
B26 B25 B29 B24 -64.3(5) .
B30 B25 B29 B24 -102.1(5) .
B21 B25 B29 B24 -1.7(5) .
C11 B29 B30 B27 -63.9(5) .
B28 B29 B30 B27 36.5(4) .
B24 B29 B30 B27 -1.1(6) .
B25 B29 B30 B27 -102.0(4) .
C11 B29 B30 B25 38.1(4) .
B28 B29 B30 B25 138.4(4) .
B24 B29 B30 B25 100.8(4) .
C11 B29 B30 B26 0.0(5) .
B28 B29 B30 B26 100.4(4) .
B24 B29 B30 B26 62.8(5) .
B25 B29 B30 B26 -38.1(3) .
C11 B29 B30 B28 -100.3(4) .
B24 B29 B30 B28 -37.6(4) .
B25 B29 B30 B28 -138.4(4) .
B28 B27 B30 B29 -36.6(4) .
B26 B27 B30 B29 101.3(4) .
B23 B27 B30 B29 1.0(5) .
B22 B27 B30 B29 64.3(5) .
B28 B27 B30 B25 -100.5(4) .
B26 B27 B30 B25 37.5(4) .
B23 B27 B30 B25 -62.8(5) .
B22 B27 B30 B25 0.4(5) .
B28 B27 B30 B26 -137.9(4) .
B23 B27 B30 B26 -100.3(4) .
B22 B27 B30 B26 -37.0(3) .
B26 B27 B30 B28 137.9(4) .
B23 B27 B30 B28 37.7(4) .
B22 B27 B30 B28 100.9(4) .
C11 B25 B30 B29 -37.8(3) .
B26 B25 B30 B29 -137.3(4) .
B21 B25 B30 B29 -100.8(4) .
C11 B25 B30 B27 61.8(5) .
B26 B25 B30 B27 -37.8(4) .
B21 B25 B30 B27 -1.2(5) .
B29 B25 B30 B27 99.6(4) .
C11 B25 B30 B26 99.5(3) .
B21 B25 B30 B26 36.6(3) .
B29 B25 B30 B26 137.3(4) .
C11 B25 B30 B28 -0.8(6) .
B26 B25 B30 B28 -100.4(5) .
B21 B25 B30 B28 -63.8(5) .
B29 B25 B30 B28 37.0(4) .
B25 B26 B30 B29 38.3(4) .
B21 B26 B30 B29 0.7(5) .
B22 B26 B30 B29 -62.3(5) .
B27 B26 B30 B29 -99.9(4) .
B25 B26 B30 B27 138.2(4) .
B21 B26 B30 B27 100.6(4) .
B22 B26 B30 B27 37.6(3) .
B21 B26 B30 B25 -37.6(3) .
B22 B26 B30 B25 -100.6(3) .
B27 B26 B30 B25 -138.2(4) .
B25 B26 B30 B28 101.1(4) .
B21 B26 B30 B28 63.5(5) .
B22 B26 B30 B28 0.5(5) .
B27 B26 B30 B28 -37.1(4) .
B27 B28 B30 B29 138.5(4) .
B23 B28 B30 B29 99.9(4) .
B24 B28 B30 B29 36.5(4) .
B29 B28 B30 B27 -138.5(4) .
B23 B28 B30 B27 -38.6(4) .
B24 B28 B30 B27 -102.0(4) .
B29 B28 B30 B25 -37.4(4) .
B27 B28 B30 B25 101.1(4) .
B23 B28 B30 B25 62.5(6) .
B24 B28 B30 B25 -0.9(6) .
B29 B28 B30 B26 -100.7(4) .
B27 B28 B30 B26 37.8(4) .
B23 B28 B30 B26 -0.8(6) .
B24 B28 B30 B26 -64.2(6) .
C3V O1V C1V C2V 175.8(7) .
C1V O1V C3V C4V -177.9(8) .
C3Y O1Y C1Y C2Y 168.4(7) .
C1Y O1Y C3Y C4Y 106.9(11) .
